data_7107618
loop_
_publ_author_name
'Wei-Quan Lin'
'Ji-Dong Leng'
'Ming-Liang Tong'

_publ_section_title
;
 A novel nanosized {Co16} metallamacrocycle incorporating four linear
 {Co4} subunits bridged by polytriazolate ligands
;
_journal_issue 37
_journal_name_full Chem.Commun.
_journal_page_first 4477
_journal_page_last 4479
_journal_paper_doi 10.1039/c2cc31141k
_journal_volume 48
_journal_year 2012
_chemical_formula_sum 'C204 H202 Co16 N76 O39'
_chemical_formula_weight 5285.30
_chemical_name_systematic
;
?
;
_space_group_IT_number 15
_symmetry_cell_setting monoclinic
_symmetry_space_group_name_Hall '-C 2yc'
_symmetry_space_group_name_H-M 'C 1 2/c 1'
_atom_sites_solution_hydrogens geom
_atom_sites_solution_primary direct
_atom_sites_solution_secondary difmap
_audit_creation_method SHELXL-97
_cell_angle_alpha 90.00
_cell_angle_beta 94.949(2)
_cell_angle_gamma 90.00
_cell_formula_units_Z 4
_cell_length_a 38.769(5)
_cell_length_b 25.300(3)
_cell_length_c 29.931(4)
_cell_measurement_temperature 150(2)
_cell_volume 29249(6)
_computing_cell_refinement 'SAINT-PLUS, Ver. 6.0, 1997'
_computing_data_collection 'SMART, 1998.'
_computing_data_reduction 'SAINT-PLUS, Ver. 6.0, 1997'
_computing_molecular_graphics 'XP, Ver. 6.10, Bruker AXS Inc., 2000'
_computing_publication_material 'SHELXTL-Bruker AXS Inc., 1998'
_computing_structure_refinement 'SHELXL-97 (Sheldrick, 1997)'
_computing_structure_solution 'SHELXS-97 (Sheldrick, 1990)'
_diffrn_ambient_temperature 150(2)
_diffrn_measured_fraction_theta_full 0.982
_diffrn_measured_fraction_theta_max 0.982
_diffrn_measurement_device_type 'Bruker Apex CCD'
_diffrn_measurement_method '\w scan'
_diffrn_radiation_monochromator graphite
_diffrn_radiation_source 'fine-focus sealed tube'
_diffrn_radiation_type MoK\a
_diffrn_radiation_wavelength 0.71073
_diffrn_reflns_av_R_equivalents 0.0929
_diffrn_reflns_av_sigmaI/netI 0.2075
_diffrn_reflns_limit_h_max 47
_diffrn_reflns_limit_h_min -36
_diffrn_reflns_limit_k_max 29
_diffrn_reflns_limit_k_min -31
_diffrn_reflns_limit_l_max 21
_diffrn_reflns_limit_l_min -36
_diffrn_reflns_number 61271
_diffrn_reflns_theta_full 26.00
_diffrn_reflns_theta_max 26.00
_diffrn_reflns_theta_min 0.96
_exptl_absorpt_coefficient_mu 0.949
_exptl_absorpt_correction_T_max 0.8553
_exptl_absorpt_correction_T_min 0.7905
_exptl_absorpt_correction_type multi-scan
_exptl_absorpt_process_details 'SADABS (Bruker, 2002)'
_exptl_crystal_density_diffrn 1.200
_exptl_crystal_density_method 'not measured'
_exptl_crystal_F_000 10808
_exptl_crystal_size_max 0.26
_exptl_crystal_size_mid 0.21
_exptl_crystal_size_min 0.17
_platon_squeeze_details
;
;
_refine_diff_density_max 1.382
_refine_diff_density_min -0.751
_refine_diff_density_rms 0.096
_refine_ls_extinction_method none
_refine_ls_goodness_of_fit_ref 0.774
_refine_ls_hydrogen_treatment constr
_refine_ls_matrix_type full
_refine_ls_number_parameters 1430
_refine_ls_number_reflns 28248
_refine_ls_number_restraints 144
_refine_ls_restrained_S_all 0.774
_refine_ls_R_factor_all 0.1445
_refine_ls_R_factor_gt 0.0706
_refine_ls_shift/su_max 0.001
_refine_ls_shift/su_mean 0.000
_refine_ls_structure_factor_coef Fsqd
_refine_ls_weighting_details 'calc w=1/[\s^2^(Fo^2^)+(0.0868P)^2^+0.0000P] where P=(Fo^2^+2Fc^2^)/3'
_refine_ls_weighting_scheme calc
_refine_ls_wR_factor_gt 0.1674
_refine_ls_wR_factor_ref 0.1882
_reflns_number_gt 10298
_reflns_number_total 28248
_reflns_threshold_expression >2sigma(I)
_cod_data_source_file c2cc31141k.txt
_cod_data_source_block 2
_cod_original_cell_volume 29250(6)
_cod_original_sg_symbol_H-M C2/c
_cod_database_code 7107618

loop_
_symmetry_equiv_pos_as_xyz
'x, y, z'
'-x, y, -z+1/2'
'x+1/2, y+1/2, z'
'-x+1/2, y+1/2, -z+1/2'
'-x, -y, -z'
'x, -y, z-1/2'
'-x+1/2, -y+1/2, -z'
'x+1/2, -y+1/2, z-1/2'

loop_
_atom_site_label
_atom_site_type_symbol
_atom_site_fract_x
_atom_site_fract_y
_atom_site_fract_z
_atom_site_U_iso_or_equiv
_atom_site_adp_type
_atom_site_occupancy
_atom_site_symmetry_multiplicity
_atom_site_calc_flag
_atom_site_refinement_flags
Co1 Co 0.20146(2) 0.76277(3) 0.62533(3) 0.0405(2) Uani 1 1 d .
Co2 Co 0.11863(2) 0.74789(3) 0.57732(3) 0.0369(2) Uani 1 1 d .
Co3 Co 0.04820(2) 0.75125(3) 0.52103(3) 0.0368(2) Uani 1 1 d .
Co4 Co -0.02336(2) 0.78142(3) 0.44970(3) 0.0416(2) Uani 1 1 d .
Co5 Co -0.12076(2) 0.83618(3) 0.47574(3) 0.0474(3) Uani 1 1 d .
Co6 Co -0.15766(2) 0.85557(3) 0.57115(3) 0.0472(3) Uani 1 1 d .
Co7 Co -0.19780(2) 0.84947(3) 0.65965(3) 0.0442(2) Uani 1 1 d .
Co8 Co -0.24115(2) 0.81740(3) 0.74907(3) 0.0429(2) Uani 1 1 d .
O1 O 0.15012(10) 0.78350(15) 0.62070(12) 0.0403(10) Uani 1 1 d .
O2 O 0.09612(10) 0.77501(14) 0.52081(13) 0.0428(11) Uani 1 1 d .
O3 O 0.00725(10) 0.79299(15) 0.50800(13) 0.0455(11) Uani 1 1 d .
O4 O -0.12372(10) 0.81847(15) 0.54127(14) 0.0475(11) Uani 1 1 d .
O5 O -0.18608(11) 0.81292(17) 0.60666(14) 0.0574(13) Uani 1 1 d .
O6 O -0.20027(10) 0.80609(15) 0.71098(13) 0.0429(11) Uani 1 1 d .
O1W O 0.06977(15) 0.80154(19) 0.5926(2) 0.109(2) Uani 1 1 d .
H1WA H 0.0722 0.8347 0.5898 0.131 Uiso 1 1 d R
H1WB H 0.0600 0.7932 0.6160 0.131 Uiso 1 1 d R
N1 N 0.27768(14) 0.7620(2) 0.78667(17) 0.0520(15) Uani 1 1 d .
N2 N 0.22992(13) 0.74385(19) 0.71811(16) 0.0423(13) Uani 1 1 d .
N3 N 0.20369(13) 0.72426(18) 0.68902(16) 0.0412(13) Uani 1 1 d .
N4 N 0.22296(14) 0.65743(19) 0.73441(16) 0.0490(15) Uani 1 1 d .
N5 N 0.08444(13) 0.69087(17) 0.59382(16) 0.0367(12) Uani 1 1 d .
N6 N 0.05312(12) 0.69250(18) 0.56832(16) 0.0368(12) Uani 1 1 d .
N7 N 0.05888(13) 0.61144(18) 0.59844(16) 0.0399(13) Uani 1 1 d .
N8 N -0.06543(13) 0.74075(19) 0.47423(18) 0.0467(14) Uani 1 1 d .
N9 N -0.09803(14) 0.76279(19) 0.46273(18) 0.0483(14) Uani 1 1 d .
N10 N -0.10615(14) 0.6751(2) 0.47575(19) 0.0580(16) Uani 1 1 d .
N11 N -0.16572(15) 0.7845(2) 0.4560(2) 0.0726(19) Uani 1 1 d .
N12 N -0.21102(13) 0.8115(2) 0.93286(16) 0.0448(14) Uani 1 1 d .
N13 N -0.21738(12) 0.83621(19) 0.84631(17) 0.0409(13) Uani 1 1 d .
N14 N -0.21755(13) 0.8597(2) 0.80423(16) 0.0432(13) Uani 1 1 d .
N15 N -0.21251(13) 0.92397(19) 0.85604(17) 0.0465(14) Uani 1 1 d .
N16 N -0.16595(13) 0.9121(2) 0.65457(17) 0.0459(14) Uani 1 1 d .
N17 N -0.14738(13) 0.91346(19) 0.61623(17) 0.0441(14) Uani 1 1 d .
N18 N -0.14891(15) 0.9957(2) 0.6454(2) 0.0598(17) Uani 1 1 d .
N19 N -0.07289(13) 0.8766(2) 0.48187(17) 0.0474(14) Uani 1 1 d .
N20 N -0.04871(13) 0.85537(19) 0.45578(17) 0.0430(13) Uani 1 1 d .
N21 N -0.03827(16) 0.9426(2) 0.4627(2) 0.0689(19) Uani 1 1 d .
N22 N 0.00464(14) 0.8340(2) 0.40915(18) 0.0516(15) Uani 1 1 d .
N23 N 0.24976(14) 0.7060(2) 0.62109(17) 0.0518(15) Uani 1 1 d .
N24 N 0.18641(13) 0.70270(19) 0.58272(16) 0.0395(13) Uani 1 1 d .
N25 N 0.15481(12) 0.69370(19) 0.55933(16) 0.0383(13) Uani 1 1 d .
N26 N 0.18814(13) 0.62062(19) 0.55473(16) 0.0394(13) Uani 1 1 d .
N27 N 0.03775(12) 0.70340(18) 0.46493(16) 0.0381(13) Uani 1 1 d .
N28 N 0.00914(13) 0.72000(19) 0.43933(17) 0.0433(13) Uani 1 1 d .
N29 N 0.02337(14) 0.6393(2) 0.41445(19) 0.0597(17) Uani 1 1 d .
N30 N -0.04573(15) 0.7340(2) 0.38338(19) 0.071(2) Uani 1 1 d .
N31 N -0.12697(14) 0.8890(2) 0.40948(18) 0.0493(14) Uani 1 1 d .
N32 N -0.15671(14) 0.8938(2) 0.48448(18) 0.0473(14) Uani 1 1 d .
N33 N -0.17821(13) 0.89779(19) 0.51801(18) 0.0484(14) Uani 1 1 d .
N34 N -0.19835(13) 0.95130(19) 0.46193(17) 0.0429(13) Uani 1 1 d .
N35 N -0.24429(13) 0.88448(19) 0.66189(16) 0.0406(13) Uani 1 1 d .
N36 N -0.25689(13) 0.8733(2) 0.70212(16) 0.0421(13) Uani 1 1 d .
N37 N -0.29264(14) 0.9328(2) 0.66612(18) 0.0514(15) Uani 1 1 d .
N38 N -0.29062(14) 0.8608(2) 0.77269(18) 0.0542(15) Uani 1 1 d .
C1 C 0.3043(2) 0.7727(3) 0.8169(2) 0.073(2) Uani 1 1 d .
H1 H 0.3108 0.8086 0.8220 0.088 Uiso 1 1 calc R
C2 C 0.3224(3) 0.7343(4) 0.8406(3) 0.101(3) Uani 1 1 d U
H2 H 0.3425 0.7430 0.8596 0.121 Uiso 1 1 calc R
C3 C 0.3112(3) 0.6817(4) 0.8365(4) 0.125(4) Uani 1 1 d U
H3 H 0.3224 0.6548 0.8545 0.150 Uiso 1 1 calc R
C4 C 0.2828(3) 0.6693(4) 0.8054(3) 0.100(3) Uani 1 1 d U
H4 H 0.2742 0.6343 0.8015 0.120 Uiso 1 1 calc R
C5 C 0.26802(19) 0.7120(3) 0.7805(2) 0.062(2) Uani 1 1 d .
C6 C 0.24049(16) 0.7028(3) 0.7446(2) 0.0417(16) Uani 1 1 d .
C7 C 0.20095(16) 0.6731(2) 0.7002(2) 0.0394(16) Uani 1 1 d .
C8 C 0.17416(16) 0.6370(2) 0.67814(18) 0.0350(15) Uani 1 1 d .
C9 C 0.17999(17) 0.5821(2) 0.67895(19) 0.0448(17) Uani 1 1 d .
H9 H 0.2010 0.5686 0.6932 0.054 Uiso 1 1 calc R
C10 C 0.15576(16) 0.5478(2) 0.6595(2) 0.0437(17) Uani 1 1 d .
H10 H 0.1600 0.5108 0.6606 0.052 Uiso 1 1 calc R
C11 C 0.12502(16) 0.5671(2) 0.6381(2) 0.0424(16) Uani 1 1 d .
H11 H 0.1083 0.5432 0.6247 0.051 Uiso 1 1 calc R
C12 C 0.11859(15) 0.6217(2) 0.63611(18) 0.0322(14) Uani 1 1 d .
C13 C 0.14275(17) 0.6561(2) 0.65730(19) 0.0413(16) Uani 1 1 d .
H13 H 0.1380 0.6929 0.6577 0.050 Uiso 1 1 calc R
C14 C 0.08720(17) 0.6415(2) 0.61040(19) 0.0384(16) Uani 1 1 d .
C15 C 0.03871(16) 0.6442(2) 0.5712(2) 0.0355(15) Uani 1 1 d .
C16 C 0.00695(16) 0.6281(2) 0.5462(2) 0.0419(16) Uani 1 1 d .
C17 C 0.00134(18) 0.5750(2) 0.5368(2) 0.060(2) Uani 1 1 d .
H17 H 0.0170 0.5493 0.5498 0.071 Uiso 1 1 calc R
C18 C -0.02762(18) 0.5592(3) 0.5081(3) 0.067(2) Uani 1 1 d .
H18 H -0.0314 0.5229 0.5015 0.080 Uiso 1 1 calc R
C19 C -0.05044(18) 0.5970(2) 0.4894(2) 0.062(2) Uani 1 1 d .
H19 H -0.0695 0.5863 0.4694 0.074 Uiso 1 1 calc R
C20 C -0.04592(17) 0.6500(2) 0.4996(2) 0.0474(18) Uani 1 1 d .
C21 C -0.01733(17) 0.6661(2) 0.5284(2) 0.0450(17) Uani 1 1 d .
H21 H -0.0143 0.7023 0.5359 0.054 Uiso 1 1 calc R
C22 C -0.07195(16) 0.6890(3) 0.4817(2) 0.0477(18) Uani 1 1 d .
C23 C -0.12052(17) 0.7229(3) 0.4636(2) 0.0511(18) Uani 1 1 d .
C24 C -0.1572(2) 0.7330(3) 0.4558(3) 0.071(2) Uani 1 1 d .
C25 C -0.1814(2) 0.6921(4) 0.4499(3) 0.096(3) Uani 1 1 d U
H25 H -0.1743 0.6562 0.4513 0.115 Uiso 1 1 calc R
C26 C -0.2174(3) 0.7060(5) 0.4417(3) 0.138(4) Uani 1 1 d U
H26 H -0.2349 0.6801 0.4354 0.165 Uiso 1 1 calc R
C27 C -0.2251(3) 0.7608(4) 0.4437(3) 0.110(3) Uani 1 1 d U
H27 H -0.2486 0.7717 0.4406 0.132 Uiso 1 1 calc R
C28 C -0.1998(2) 0.7983(3) 0.4499(3) 0.100(3) Uani 1 1 d .
H28 H -0.2061 0.8346 0.4499 0.120 Uiso 1 1 calc R
C29 C -0.20822(16) 0.7971(3) 0.9765(2) 0.0505(18) Uani 1 1 d .
H29 H -0.2087 0.7605 0.9837 0.061 Uiso 1 1 calc R
C30 C -0.20472(17) 0.8332(3) 1.0111(2) 0.0562(19) Uani 1 1 d .
H30 H -0.2030 0.8220 1.0415 0.067 Uiso 1 1 calc R
C31 C -0.20378(19) 0.8857(3) 1.0005(2) 0.064(2) Uani 1 1 d .
H31 H -0.2009 0.9112 1.0238 0.077 Uiso 1 1 calc R
C32 C -0.20693(17) 0.9023(3) 0.9563(2) 0.0508(18) Uani 1 1 d .
H32 H -0.2063 0.9388 0.9489 0.061 Uiso 1 1 calc R
C33 C -0.21091(16) 0.8649(3) 0.9238(2) 0.0446(17) Uani 1 1 d .
C34 C -0.21456(16) 0.8755(3) 0.8752(2) 0.0413(16) Uani 1 1 d .
C35 C -0.21450(17) 0.9117(3) 0.8115(2) 0.0463(17) Uani 1 1 d .
C36 C -0.21080(17) 0.9509(2) 0.7770(2) 0.0451(17) Uani 1 1 d .
C37 C -0.22600(18) 0.9995(2) 0.7779(2) 0.0520(19) Uani 1 1 d .
H37 H -0.2396 1.0081 0.8018 0.062 Uiso 1 1 calc R
C38 C -0.2221(2) 1.0360(3) 0.7449(3) 0.071(2) Uani 1 1 d .
H38 H -0.2335 1.0691 0.7454 0.085 Uiso 1 1 calc R
C39 C -0.2016(2) 1.0245(3) 0.7111(2) 0.068(2) Uani 1 1 d .
H39 H -0.1979 1.0506 0.6891 0.082 Uiso 1 1 calc R
C40 C -0.18624(18) 0.9754(2) 0.7085(2) 0.0495(18) Uani 1 1 d .
C41 C -0.19077(17) 0.9393(2) 0.7416(2) 0.0501(18) Uani 1 1 d .
H41 H -0.1801 0.9056 0.7405 0.060 Uiso 1 1 calc R
C42 C -0.16649(17) 0.9616(2) 0.6696(2) 0.0456(17) Uani 1 1 d .
C43 C -0.13809(17) 0.9643(2) 0.6123(2) 0.0506(19) Uani 1 1 d .
C44 C -0.1182(2) 0.9825(2) 0.5758(3) 0.065(2) Uani 1 1 d .
C45 C -0.1184(2) 1.0364(4) 0.5655(3) 0.103(3) Uani 1 1 d U
H45 H -0.1286 1.0612 0.5842 0.124 Uiso 1 1 calc R
C46 C -0.1030(3) 1.0537(4) 0.5266(4) 0.128(4) Uani 1 1 d U
H46 H -0.1050 1.0895 0.5174 0.153 Uiso 1 1 calc R
C47 C -0.0847(2) 1.0174(4) 0.5018(3) 0.109(3) Uani 1 1 d U
H47 H -0.0729 1.0294 0.4772 0.131 Uiso 1 1 calc R
C48 C -0.0838(2) 0.9645(2) 0.5130(3) 0.068(2) Uani 1 1 d .
C49 C -0.10087(17) 0.9492(2) 0.5493(2) 0.0512(19) Uani 1 1 d .
H49 H -0.1006 0.9126 0.5566 0.061 Uiso 1 1 calc R
C50 C -0.06505(18) 0.9279(3) 0.4857(2) 0.0507(18) Uani 1 1 d .
C51 C -0.02933(18) 0.8961(3) 0.4456(2) 0.0525(19) Uani 1 1 d .
C52 C -0.00088(19) 0.8861(3) 0.4175(3) 0.065(2) Uani 1 1 d .
C53 C 0.0182(2) 0.9265(4) 0.4010(3) 0.103(3) Uani 1 1 d U
H53 H 0.0145 0.9624 0.4088 0.123 Uiso 1 1 calc R
C54 C 0.0442(3) 0.9118(4) 0.3714(3) 0.121(4) Uani 1 1 d U
H54 H 0.0576 0.9380 0.3582 0.146 Uiso 1 1 calc R
C55 C 0.0490(2) 0.8580(3) 0.3627(3) 0.091(3) Uani 1 1 d U
H55 H 0.0658 0.8469 0.3433 0.109 Uiso 1 1 calc R
C56 C 0.02929(19) 0.8223(3) 0.3824(2) 0.066(2) Uani 1 1 d .
H56 H 0.0333 0.7860 0.3767 0.079 Uiso 1 1 calc R
C57 C 0.28180(19) 0.7080(3) 0.6415(2) 0.060(2) Uani 1 1 d .
H57 H 0.2889 0.7399 0.6564 0.072 Uiso 1 1 calc R
C58 C 0.3055(2) 0.6665(4) 0.6424(3) 0.077(3) Uani 1 1 d .
H58 H 0.3282 0.6705 0.6567 0.092 Uiso 1 1 calc R
C59 C 0.2953(2) 0.6199(4) 0.6223(2) 0.066(2) Uani 1 1 d .
H59 H 0.3111 0.5912 0.6220 0.079 Uiso 1 1 calc R
C60 C 0.26172(17) 0.6149(3) 0.6021(2) 0.0489(18) Uani 1 1 d .
H60 H 0.2537 0.5821 0.5896 0.059 Uiso 1 1 calc R
C61 C 0.24049(16) 0.6583(3) 0.6008(2) 0.0456(17) Uani 1 1 d .
C62 C 0.20530(16) 0.6589(3) 0.5788(2) 0.0392(16) Uani 1 1 d .
C63 C 0.15694(16) 0.6435(2) 0.54327(18) 0.0337(15) Uani 1 1 d .
C64 C 0.12831(16) 0.6173(2) 0.5175(2) 0.0397(16) Uani 1 1 d .
C65 C 0.12587(17) 0.5622(2) 0.5156(2) 0.0506(18) Uani 1 1 d .
H65 H 0.1429 0.5412 0.5319 0.061 Uiso 1 1 calc R
C66 C 0.09897(18) 0.5383(3) 0.4904(2) 0.060(2) Uani 1 1 d .
H66 H 0.0982 0.5008 0.4885 0.073 Uiso 1 1 calc R
C67 C 0.07281(18) 0.5681(2) 0.4677(2) 0.056(2) Uani 1 1 d .
H67 H 0.0541 0.5513 0.4508 0.068 Uiso 1 1 calc R
C68 C 0.07461(16) 0.6230(2) 0.4702(2) 0.0419(16) Uani 1 1 d .
C69 C 0.10217(15) 0.6471(2) 0.49392(18) 0.0339(15) Uani 1 1 d .
H69 H 0.1036 0.6845 0.4944 0.041 Uiso 1 1 calc R
C70 C 0.04585(16) 0.6553(2) 0.4486(2) 0.0424(17) Uani 1 1 d .
C71 C 0.00147(16) 0.6808(3) 0.4100(2) 0.0499(19) Uani 1 1 d .
C72 C -0.0290(2) 0.6899(3) 0.3779(3) 0.081(2) Uani 1 1 d U
C73 C -0.0372(3) 0.6531(4) 0.3436(4) 0.132(4) Uani 1 1 d U
H73 H -0.0236 0.6224 0.3400 0.159 Uiso 1 1 calc R
C74 C -0.0671(4) 0.6648(6) 0.3147(5) 0.201(6) Uani 1 1 d U
H74 H -0.0748 0.6406 0.2917 0.241 Uiso 1 1 calc R
C75 C -0.0856(3) 0.7121(5) 0.3199(4) 0.162(5) Uani 1 1 d U
H75 H -0.1047 0.7221 0.2997 0.195 Uiso 1 1 calc R
C76 C -0.0740(3) 0.7434(4) 0.3568(4) 0.121(4) Uani 1 1 d U
H76 H -0.0874 0.7735 0.3631 0.146 Uiso 1 1 calc R
C77 C -0.10796(18) 0.8883(3) 0.3743(2) 0.060(2) Uani 1 1 d .
H77 H -0.0898 0.8633 0.3733 0.071 Uiso 1 1 calc R
C78 C -0.1144(2) 0.9236(3) 0.3394(3) 0.074(2) Uani 1 1 d .
H78 H -0.1000 0.9229 0.3152 0.089 Uiso 1 1 calc R
C79 C -0.14110(19) 0.9598(3) 0.3387(2) 0.067(2) Uani 1 1 d .
H79 H -0.1462 0.9824 0.3137 0.081 Uiso 1 1 calc R
C80 C -0.15996(16) 0.9622(3) 0.3753(2) 0.0499(18) Uani 1 1 d .
H80 H -0.1781 0.9873 0.3767 0.060 Uiso 1 1 calc R
C81 C -0.15195(17) 0.9264(3) 0.4112(2) 0.0458(17) Uani 1 1 d .
C82 C -0.16924(16) 0.9252(2) 0.4523(2) 0.0413(16) Uani 1 1 d .
C83 C -0.20307(17) 0.9322(2) 0.5032(2) 0.0444(17) Uani 1 1 d .
C84 C -0.23154(15) 0.9485(2) 0.5292(2) 0.0364(15) Uani 1 1 d .
C85 C -0.25472(17) 0.9862(3) 0.5124(2) 0.0528(19) Uani 1 1 d .
H85 H -0.2529 1.0010 0.4835 0.063 Uiso 1 1 calc R
C86 C -0.28089(19) 1.0024(3) 0.5385(2) 0.070(2) Uani 1 1 d .
H86 H -0.2964 1.0294 0.5275 0.084 Uiso 1 1 calc R
C87 C -0.28497(18) 0.9807(3) 0.5794(2) 0.057(2) Uani 1 1 d .
H87 H -0.3035 0.9920 0.5959 0.069 Uiso 1 1 calc R
C88 C -0.26244(16) 0.9426(2) 0.5969(2) 0.0368(15) Uani 1 1 d .
C89 C -0.23624(17) 0.9263(3) 0.5706(2) 0.0512(19) Uani 1 1 d .
H89 H -0.2210 0.8989 0.5816 0.061 Uiso 1 1 calc R
C90 C -0.26641(16) 0.9199(2) 0.6412(2) 0.0410(16) Uani 1 1 d .
C91 C -0.28521(17) 0.9020(3) 0.7036(2) 0.0513(18) Uani 1 1 d .
C92 C -0.3036(2) 0.8967(3) 0.7433(2) 0.071(2) Uani 1 1 d .
C93 C -0.3330(3) 0.9244(4) 0.7493(4) 0.131(4) Uani 1 1 d U
H93 H -0.3427 0.9473 0.7264 0.157 Uiso 1 1 calc R
C94 C -0.3490(4) 0.9189(6) 0.7897(5) 0.202(6) Uani 1 1 d U
H94 H -0.3684 0.9398 0.7960 0.242 Uiso 1 1 calc R
C95 C -0.3342(3) 0.8798(5) 0.8208(4) 0.134(4) Uani 1 1 d U
H95 H -0.3445 0.8721 0.8478 0.161 Uiso 1 1 calc R
C96 C -0.3062(2) 0.8551(3) 0.8107(2) 0.085(3) Uani 1 1 d .
H96 H -0.2959 0.8310 0.8322 0.102 Uiso 1 1 calc R
C97 C 0.1367(2) 0.8159(3) 0.6546(3) 0.092(3) Uani 1 1 d .
H97A H 0.1131 0.8047 0.6592 0.139 Uiso 1 1 calc R
H97B H 0.1366 0.8529 0.6451 0.139 Uiso 1 1 calc R
H97C H 0.1514 0.8120 0.6828 0.139 Uiso 1 1 calc R
C98 C 0.11316(18) 0.7866(3) 0.4818(2) 0.070(2) Uani 1 1 d .
H98A H 0.0961 0.7883 0.4557 0.106 Uiso 1 1 calc R
H98B H 0.1301 0.7588 0.4772 0.106 Uiso 1 1 calc R
H98C H 0.1251 0.8206 0.4857 0.106 Uiso 1 1 calc R
C99 C -0.0030(3) 0.8265(4) 0.5423(3) 0.129(4) Uani 1 1 d U
H99A H 0.0078 0.8145 0.5714 0.193 Uiso 1 1 calc R
H99B H -0.0283 0.8253 0.5426 0.193 Uiso 1 1 calc R
H99C H 0.0042 0.8628 0.5367 0.193 Uiso 1 1 calc R
C100 C -0.0988(2) 0.7877(3) 0.5686(3) 0.093(3) Uani 1 1 d .
H100 H -0.0991 0.7984 0.6000 0.139 Uiso 1 1 calc R
H101 H -0.0757 0.7936 0.5587 0.139 Uiso 1 1 calc R
H102 H -0.1047 0.7501 0.5656 0.139 Uiso 1 1 calc R
C101 C -0.1885(4) 0.7443(5) 0.6005(4) 0.198(6) Uani 1 1 d U
H103 H -0.1788 0.7340 0.5726 0.296 Uiso 1 1 calc R
H104 H -0.2128 0.7332 0.5994 0.296 Uiso 1 1 calc R
H105 H -0.1754 0.7273 0.6260 0.296 Uiso 1 1 calc R
C102 C -0.1720(2) 0.7728(4) 0.7218(3) 0.098(3) Uani 1 1 d .
H106 H -0.1555 0.7761 0.6990 0.148 Uiso 1 1 calc R
H107 H -0.1801 0.7362 0.7230 0.148 Uiso 1 1 calc R
H108 H -0.1607 0.7829 0.7511 0.148 Uiso 1 1 calc R
N39 N 0.1882(2) 0.2975(4) 0.9322(3) 0.108(3) Uani 1 1 d .
C103 C 0.1926(2) 0.3416(4) 0.9373(3) 0.078(3) Uani 1 1 d .
C104 C 0.1975(2) 0.3977(3) 0.9429(3) 0.097(3) Uani 1 1 d .
H109 H 0.2044 0.4055 0.9745 0.145 Uiso 1 1 calc R
H110 H 0.1758 0.4161 0.9336 0.145 Uiso 1 1 calc R
H111 H 0.2156 0.4097 0.9244 0.145 Uiso 1 1 calc R

loop_
_atom_site_aniso_label
_atom_site_aniso_U_11
_atom_site_aniso_U_22
_atom_site_aniso_U_33
_atom_site_aniso_U_23
_atom_site_aniso_U_13
_atom_site_aniso_U_12
Co1 0.0362(5) 0.0460(5) 0.0371(5) 0.0009(4) -0.0092(4) -0.0031(4)
Co2 0.0327(5) 0.0336(5) 0.0428(5) -0.0021(4) -0.0058(4) -0.0004(4)
Co3 0.0310(5) 0.0348(5) 0.0431(5) -0.0006(4) -0.0050(4) 0.0043(4)
Co4 0.0317(5) 0.0391(5) 0.0521(6) -0.0079(4) -0.0071(4) 0.0069(4)
Co5 0.0325(5) 0.0438(5) 0.0652(7) -0.0045(5) 0.0002(5) 0.0083(4)
Co6 0.0394(6) 0.0429(5) 0.0590(6) 0.0057(5) 0.0027(5) 0.0086(4)
Co7 0.0387(6) 0.0438(5) 0.0489(6) 0.0071(4) -0.0033(4) 0.0060(4)
Co8 0.0405(6) 0.0480(5) 0.0380(5) 0.0045(4) -0.0086(4) 0.0025(4)
O1 0.046(3) 0.041(2) 0.033(2) -0.0034(19) -0.003(2) -0.001(2)
O2 0.038(3) 0.036(2) 0.052(3) 0.005(2) -0.013(2) -0.003(2)
O3 0.036(3) 0.047(3) 0.053(3) -0.015(2) -0.002(2) 0.013(2)
O4 0.040(3) 0.034(2) 0.069(3) 0.005(2) 0.005(2) 0.009(2)
O5 0.062(3) 0.052(3) 0.059(3) 0.001(2) 0.008(2) 0.008(3)
O6 0.035(3) 0.045(3) 0.046(3) 0.005(2) -0.012(2) 0.013(2)
O1W 0.136(6) 0.045(3) 0.155(6) 0.004(3) 0.063(5) 0.012(3)
N1 0.046(4) 0.062(4) 0.045(4) -0.012(3) -0.018(3) 0.000(3)
N2 0.049(4) 0.045(3) 0.030(3) -0.003(3) -0.010(3) 0.002(3)
N3 0.045(4) 0.031(3) 0.044(3) -0.005(2) -0.015(3) -0.007(3)
N4 0.063(4) 0.039(3) 0.040(3) -0.008(3) -0.028(3) 0.011(3)
N5 0.039(3) 0.027(3) 0.043(3) 0.000(2) -0.003(3) 0.003(2)
N6 0.028(3) 0.032(3) 0.048(3) -0.008(2) -0.012(3) -0.003(2)
N7 0.033(3) 0.037(3) 0.049(3) -0.010(3) -0.005(3) -0.002(3)
N8 0.030(3) 0.032(3) 0.077(4) -0.008(3) -0.001(3) 0.007(3)
N9 0.033(3) 0.038(3) 0.072(4) -0.010(3) -0.003(3) 0.008(3)
N10 0.028(4) 0.043(4) 0.099(5) -0.004(3) -0.013(3) 0.002(3)
N11 0.034(4) 0.060(4) 0.122(6) -0.021(4) -0.009(4) 0.008(3)
N12 0.043(4) 0.058(4) 0.032(3) 0.004(3) -0.007(3) 0.013(3)
N13 0.038(3) 0.045(3) 0.037(3) 0.008(3) -0.011(3) 0.006(3)
N14 0.049(4) 0.038(3) 0.042(3) 0.006(3) -0.001(3) 0.004(3)
N15 0.053(4) 0.041(3) 0.044(4) -0.003(3) -0.006(3) 0.011(3)
N16 0.046(4) 0.049(4) 0.043(3) 0.003(3) 0.004(3) 0.015(3)
N17 0.040(3) 0.041(3) 0.053(4) 0.009(3) 0.009(3) 0.009(3)
N18 0.076(5) 0.033(3) 0.073(4) 0.007(3) 0.021(4) 0.014(3)
N19 0.040(4) 0.045(4) 0.057(4) -0.004(3) 0.002(3) 0.014(3)
N20 0.039(3) 0.041(3) 0.049(3) 0.001(3) 0.003(3) 0.009(3)
N21 0.074(5) 0.036(3) 0.103(5) -0.014(3) 0.047(4) -0.006(3)
N22 0.049(4) 0.046(4) 0.060(4) -0.007(3) 0.005(3) 0.016(3)
N23 0.038(4) 0.071(4) 0.043(3) 0.008(3) -0.011(3) -0.007(3)
N24 0.034(3) 0.042(3) 0.041(3) 0.005(2) -0.005(3) 0.001(3)
N25 0.027(3) 0.041(3) 0.045(3) 0.002(3) -0.005(3) 0.002(2)
N26 0.032(3) 0.044(3) 0.040(3) -0.005(3) -0.006(3) 0.012(3)
N27 0.031(3) 0.039(3) 0.045(3) -0.006(2) 0.003(3) 0.006(3)
N28 0.033(3) 0.044(3) 0.051(3) -0.008(3) -0.008(3) 0.009(3)
N29 0.048(4) 0.053(4) 0.073(4) -0.035(3) -0.027(3) 0.020(3)
N30 0.044(4) 0.084(5) 0.078(4) -0.028(3) -0.039(3) 0.039(3)
N31 0.034(3) 0.061(4) 0.053(4) -0.011(3) 0.000(3) 0.011(3)
N32 0.044(4) 0.045(3) 0.053(4) 0.009(3) 0.003(3) 0.011(3)
N33 0.036(3) 0.048(3) 0.063(4) 0.005(3) 0.011(3) 0.014(3)
N34 0.043(4) 0.039(3) 0.047(4) -0.001(3) 0.005(3) 0.007(3)
N35 0.040(3) 0.048(3) 0.033(3) 0.012(3) -0.003(3) 0.001(3)
N36 0.032(3) 0.055(3) 0.039(3) 0.007(3) 0.000(3) 0.000(3)
N37 0.047(4) 0.059(4) 0.048(4) 0.008(3) 0.002(3) 0.017(3)
N38 0.050(4) 0.077(4) 0.035(3) 0.015(3) 0.000(3) 0.012(3)
C1 0.076(6) 0.071(6) 0.067(5) -0.009(4) -0.029(5) 0.008(5)
C2 0.101(3) 0.100(3) 0.101(3) -0.0002(10) 0.0056(10) -0.0002(10)
C3 0.125(4) 0.124(4) 0.126(4) 0.0002(10) 0.0076(11) 0.0006(10)
C4 0.100(3) 0.099(3) 0.100(3) -0.0007(10) 0.0054(10) 0.0002(10)
C5 0.064(5) 0.069(5) 0.047(5) -0.009(4) -0.028(4) 0.025(4)
C6 0.040(4) 0.042(4) 0.040(4) -0.015(3) -0.010(3) 0.011(3)
C7 0.042(4) 0.037(4) 0.038(4) -0.008(3) -0.006(3) 0.004(3)
C8 0.044(4) 0.033(4) 0.028(3) -0.003(3) -0.001(3) 0.005(3)
C9 0.046(5) 0.050(4) 0.037(4) 0.001(3) -0.008(3) 0.014(4)
C10 0.045(5) 0.036(4) 0.050(4) 0.006(3) 0.001(4) 0.013(3)
C11 0.038(4) 0.036(4) 0.054(4) -0.003(3) 0.005(3) 0.000(3)
C12 0.028(4) 0.034(4) 0.034(4) 0.003(3) -0.004(3) 0.000(3)
C13 0.052(5) 0.030(4) 0.042(4) -0.003(3) 0.003(3) 0.014(3)
C14 0.047(5) 0.037(4) 0.031(4) -0.004(3) 0.001(3) 0.002(3)
C15 0.040(4) 0.023(3) 0.043(4) 0.001(3) -0.002(3) 0.007(3)
C16 0.040(4) 0.025(3) 0.059(4) -0.005(3) -0.008(3) 0.003(3)
C17 0.050(5) 0.033(4) 0.093(6) -0.002(4) -0.008(4) 0.001(4)
C18 0.050(5) 0.034(4) 0.112(7) -0.004(4) -0.021(5) 0.007(4)
C19 0.050(5) 0.039(4) 0.090(6) -0.013(4) -0.028(4) -0.011(4)
C20 0.036(4) 0.028(4) 0.076(5) 0.000(3) -0.007(4) 0.000(3)
C21 0.049(5) 0.024(3) 0.062(5) -0.001(3) 0.005(4) 0.000(3)
C22 0.027(4) 0.043(4) 0.071(5) -0.010(4) -0.008(4) 0.007(3)
C23 0.033(4) 0.039(4) 0.078(5) -0.008(4) -0.015(4) 0.000(4)
C24 0.045(5) 0.036(4) 0.129(7) -0.005(4) -0.013(5) 0.004(4)
C25 0.095(3) 0.096(3) 0.098(3) -0.0003(10) 0.0076(10) 0.0000(10)
C26 0.137(4) 0.137(4) 0.138(4) -0.0002(7) 0.0116(8) 0.0000(7)
C27 0.109(3) 0.110(3) 0.111(3) -0.0001(7) 0.0091(8) 0.0002(7)
C28 0.048(6) 0.063(6) 0.190(10) -0.016(6) 0.006(6) 0.006(5)
C29 0.046(5) 0.053(4) 0.052(5) 0.007(4) 0.000(4) 0.011(4)
C30 0.056(5) 0.065(5) 0.047(5) -0.011(4) 0.001(4) 0.013(4)
C31 0.088(6) 0.052(5) 0.050(5) -0.014(4) -0.001(4) 0.012(4)
C32 0.061(5) 0.044(4) 0.047(5) -0.002(4) -0.004(4) 0.012(4)
C33 0.039(4) 0.050(4) 0.045(4) -0.003(4) 0.004(3) 0.009(3)
C34 0.038(4) 0.042(4) 0.043(4) -0.003(3) -0.006(3) 0.006(3)
C35 0.046(5) 0.048(4) 0.043(4) 0.003(3) -0.003(3) 0.013(3)
C36 0.057(5) 0.040(4) 0.038(4) 0.010(3) 0.000(3) 0.011(3)
C37 0.070(5) 0.047(4) 0.038(4) 0.003(3) -0.001(4) 0.015(4)
C38 0.102(7) 0.043(5) 0.068(6) 0.005(4) 0.015(5) 0.023(4)
C39 0.103(7) 0.045(5) 0.060(5) 0.002(4) 0.028(5) 0.006(4)
C40 0.062(5) 0.031(4) 0.056(5) -0.001(3) 0.011(4) 0.010(3)
C41 0.060(5) 0.038(4) 0.051(5) 0.002(3) -0.001(4) 0.007(4)
C42 0.055(5) 0.031(4) 0.051(4) 0.000(3) 0.006(4) 0.009(3)
C43 0.054(5) 0.030(4) 0.070(5) 0.002(4) 0.019(4) 0.009(3)
C44 0.091(6) 0.027(4) 0.084(6) 0.013(4) 0.038(5) 0.008(4)
C45 0.104(3) 0.102(3) 0.103(3) -0.0002(10) 0.0115(10) 0.0007(10)
C46 0.129(4) 0.127(4) 0.128(4) 0.0005(10) 0.0138(11) 0.0006(10)
C47 0.110(3) 0.108(3) 0.109(3) -0.0001(10) 0.0122(10) 0.0003(10)
C48 0.080(6) 0.024(4) 0.106(7) 0.005(4) 0.039(5) -0.001(4)
C49 0.053(5) 0.026(4) 0.077(5) -0.008(4) 0.017(4) -0.002(3)
C50 0.045(5) 0.035(4) 0.073(5) -0.005(4) 0.011(4) 0.004(3)
C51 0.059(5) 0.039(4) 0.062(5) 0.003(4) 0.020(4) 0.004(4)
C52 0.064(5) 0.046(5) 0.089(6) -0.009(4) 0.034(5) -0.010(4)
C53 0.103(3) 0.102(3) 0.104(3) -0.0002(10) 0.0114(10) 0.0003(10)
C54 0.122(4) 0.121(4) 0.122(4) 0.0000(10) 0.0131(11) -0.0001(10)
C55 0.091(3) 0.090(3) 0.091(3) -0.0008(10) 0.0099(10) 0.0007(10)
C56 0.078(6) 0.046(4) 0.080(6) -0.006(4) 0.039(5) 0.004(4)
C57 0.038(5) 0.087(6) 0.051(5) 0.008(4) -0.011(4) -0.009(4)
C58 0.039(5) 0.127(8) 0.063(6) 0.034(6) -0.005(4) -0.001(6)
C59 0.038(5) 0.105(7) 0.056(5) 0.026(5) 0.004(4) 0.020(5)
C60 0.035(4) 0.074(5) 0.038(4) 0.016(3) 0.010(3) 0.017(4)
C61 0.025(4) 0.069(5) 0.042(4) 0.014(4) 0.000(3) 0.005(4)
C62 0.027(4) 0.054(4) 0.037(4) 0.001(3) 0.005(3) 0.011(3)
C63 0.039(4) 0.032(4) 0.029(3) -0.005(3) -0.005(3) 0.003(3)
C64 0.032(4) 0.032(4) 0.054(4) -0.009(3) -0.005(3) 0.005(3)
C65 0.045(5) 0.037(4) 0.066(5) -0.003(3) -0.013(4) 0.021(3)
C66 0.053(5) 0.032(4) 0.093(6) -0.024(4) -0.014(4) 0.008(4)
C67 0.044(5) 0.037(4) 0.084(5) -0.023(4) -0.014(4) 0.012(3)
C68 0.036(4) 0.041(4) 0.047(4) -0.004(3) -0.008(3) 0.013(3)
C69 0.033(4) 0.032(3) 0.036(4) -0.011(3) -0.002(3) 0.007(3)
C70 0.037(4) 0.036(4) 0.054(4) -0.020(3) -0.002(3) 0.001(3)
C71 0.033(4) 0.055(4) 0.056(4) -0.025(4) -0.031(3) 0.021(3)
C72 0.081(3) 0.081(3) 0.081(3) -0.0031(10) 0.0050(10) 0.0012(10)
C73 0.132(4) 0.132(4) 0.132(4) -0.0025(10) 0.0095(11) 0.0018(10)
C74 0.201(6) 0.201(6) 0.201(6) -0.0014(10) 0.0159(11) 0.0011(10)
C75 0.162(5) 0.162(5) 0.162(5) -0.0020(10) 0.0122(11) 0.0015(10)
C76 0.121(4) 0.121(4) 0.121(4) -0.0021(10) 0.0092(11) 0.0014(10)
C77 0.038(5) 0.089(6) 0.049(5) -0.019(4) -0.008(4) 0.014(4)
C78 0.051(6) 0.105(7) 0.067(6) -0.016(5) 0.009(4) 0.010(5)
C79 0.056(5) 0.089(6) 0.060(5) -0.002(4) 0.018(4) 0.017(5)
C80 0.033(4) 0.057(5) 0.059(5) 0.007(4) 0.003(4) 0.001(3)
C81 0.035(4) 0.048(4) 0.054(5) -0.012(4) -0.002(4) -0.004(3)
C82 0.028(4) 0.044(4) 0.051(4) -0.001(3) 0.002(3) 0.005(3)
C83 0.040(4) 0.041(4) 0.050(4) 0.003(3) -0.004(4) 0.013(3)
C84 0.033(4) 0.032(3) 0.043(4) 0.001(3) -0.002(3) 0.008(3)
C85 0.049(5) 0.055(4) 0.054(5) 0.016(4) 0.005(4) 0.022(4)
C86 0.069(6) 0.072(5) 0.074(6) 0.031(4) 0.027(5) 0.048(4)
C87 0.057(5) 0.064(5) 0.054(5) 0.029(4) 0.020(4) 0.033(4)
C88 0.037(4) 0.031(3) 0.040(4) 0.002(3) -0.008(3) 0.001(3)
C89 0.042(4) 0.055(4) 0.058(5) 0.025(4) 0.007(4) 0.016(4)
C90 0.030(4) 0.052(4) 0.041(4) 0.006(3) -0.002(3) 0.006(3)
C91 0.032(4) 0.064(5) 0.057(5) 0.001(4) 0.001(4) 0.011(4)
C92 0.066(6) 0.098(6) 0.052(5) 0.012(4) 0.018(4) 0.047(5)
C93 0.131(4) 0.132(4) 0.130(4) 0.0015(10) 0.0123(11) 0.0019(10)
C94 0.202(6) 0.202(6) 0.201(6) 0.0010(10) 0.0183(11) 0.0013(10)
C95 0.134(4) 0.135(4) 0.134(4) 0.0012(10) 0.0126(11) 0.0017(10)
C96 0.075(6) 0.137(8) 0.044(5) 0.035(5) 0.011(4) 0.039(6)
C97 0.086(7) 0.105(7) 0.084(6) -0.044(5) -0.002(5) 0.003(6)
C98 0.056(5) 0.085(6) 0.069(5) 0.041(4) -0.002(4) -0.010(4)
C99 0.128(4) 0.129(4) 0.129(4) -0.0011(10) 0.0102(11) 0.0014(10)
C100 0.083(7) 0.099(7) 0.097(7) 0.019(5) 0.014(5) 0.051(6)
C101 0.197(6) 0.199(6) 0.197(6) 0.0008(10) 0.0171(11) 0.0001(10)
C102 0.079(7) 0.126(8) 0.093(7) 0.049(6) 0.024(5) 0.014(6)
N39 0.125(7) 0.117(7) 0.085(6) -0.013(6) 0.029(5) 0.015(7)
C103 0.083(7) 0.087(7) 0.063(6) -0.013(6) 0.007(5) 0.002(6)
C104 0.102(8) 0.109(8) 0.083(7) -0.006(6) 0.029(6) -0.034(6)

loop_
_atom_type_symbol
_atom_type_description
_atom_type_scat_dispersion_real
_atom_type_scat_dispersion_imag
_atom_type_scat_source
C C 0.0033 0.0016 'International Tables Vol C Tables 4.2.6.8 and 6.1.1.4'
H H 0.0000 0.0000 'International Tables Vol C Tables 4.2.6.8 and 6.1.1.4'
N N 0.0061 0.0033 'International Tables Vol C Tables 4.2.6.8 and 6.1.1.4'
O O 0.0106 0.0060 'International Tables Vol C Tables 4.2.6.8 and 6.1.1.4'
Co Co 0.3494 0.9721 'International Tables Vol C Tables 4.2.6.8 and 6.1.1.4'

loop_
_geom_angle_atom_site_label_1
_geom_angle_atom_site_label_2
_geom_angle_atom_site_label_3
_geom_angle
_geom_angle_site_symmetry_1
_geom_angle_site_symmetry_3
N24 Co1 O1 85.68(18) . .
N24 Co1 N13 165.0(2) . 2_556
O1 Co1 N13 92.89(17) . 2_556
N24 Co1 N3 101.87(18) . .
O1 Co1 N3 98.12(17) . .
N13 Co1 N3 93.13(19) 2_556 .
N24 Co1 N12 88.94(19) . 2_556
O1 Co1 N12 91.84(17) . 2_556
N13 Co1 N12 76.15(19) 2_556 2_556
N3 Co1 N12 165.77(19) . 2_556
N24 Co1 N23 72.5(2) . .
O1 Co1 N23 156.52(18) . .
N13 Co1 N23 110.4(2) 2_556 .
N3 Co1 N23 78.48(18) . .
N12 Co1 N23 96.29(19) 2_556 .
O1 Co2 O2 128.83(16) . .
O1 Co2 N5 123.54(18) . .
O2 Co2 N5 101.86(18) . .
O1 Co2 N25 94.64(18) . .
O2 Co2 N25 105.62(18) . .
N5 Co2 N25 93.64(19) . .
O1 Co2 O1W 94.09(19) . .
O2 Co2 O1W 70.59(19) . .
N5 Co2 O1W 79.34(18) . .
N25 Co2 O1W 170.9(2) . .
O3 Co3 O2 126.91(17) . .
O3 Co3 N6 124.45(19) . .
O2 Co3 N6 101.16(18) . .
O3 Co3 N27 93.21(18) . .
O2 Co3 N27 107.17(18) . .
N6 Co3 N27 97.77(19) . .
N28 Co4 O3 85.31(18) . .
N28 Co4 N8 100.8(2) . .
O3 Co4 N8 100.46(19) . .
N28 Co4 N20 167.9(2) . .
O3 Co4 N20 92.26(17) . .
N8 Co4 N20 91.28(19) . .
N28 Co4 N22 92.1(2) . .
O3 Co4 N22 96.25(19) . .
N8 Co4 N22 159.6(2) . .
N20 Co4 N22 76.4(2) . .
N28 Co4 N30 71.33(19) . .
O3 Co4 N30 155.96(17) . .
N8 Co4 N30 79.1(2) . .
N20 Co4 N30 111.77(19) . .
N22 Co4 N30 90.3(2) . .
O4 Co5 N32 86.42(19) . .
O4 Co5 N9 92.49(18) . .
N32 Co5 N9 162.0(2) . .
O4 Co5 N19 98.39(19) . .
N32 Co5 N19 104.3(2) . .
N9 Co5 N19 93.7(2) . .
O4 Co5 N11 91.1(2) . .
N32 Co5 N11 85.7(2) . .
N9 Co5 N11 76.3(2) . .
N19 Co5 N11 166.6(2) . .
O4 Co5 N31 156.79(17) . .
N32 Co5 N31 71.8(2) . .
N9 Co5 N31 110.7(2) . .
N19 Co5 N31 79.97(19) . .
N11 Co5 N31 95.0(2) . .
O4 Co6 O5 115.77(17) . .
O4 Co6 N17 124.82(19) . .
O5 Co6 N17 97.33(19) . .
O4 Co6 N33 97.6(2) . .
O5 Co6 N33 121.6(2) . .
N17 Co6 N33 100.7(2) . .
O6 Co7 O5 114.93(18) . .
O6 Co7 N35 96.86(19) . .
O5 Co7 N35 120.97(19) . .
O6 Co7 N16 126.00(19) . .
O5 Co7 N16 97.2(2) . .
N35 Co7 N16 102.2(2) . .
N36 Co8 O6 85.05(18) . .
N36 Co8 N14 105.6(2) . .
O6 Co8 N14 101.66(18) . .
N36 Co8 N2 162.8(2) . 2_556
O6 Co8 N2 89.85(17) . 2_556
N14 Co8 N2 91.43(19) . 2_556
N36 Co8 N1 88.0(2) . 2_556
O6 Co8 N1 97.84(19) . 2_556
N14 Co8 N1 157.0(2) . 2_556
N2 Co8 N1 76.4(2) 2_556 2_556
N36 Co8 N38 71.6(2) . .
O6 Co8 N38 156.12(18) . .
N14 Co8 N38 80.72(19) . .
N2 Co8 N38 113.93(19) 2_556 .
N1 Co8 N38 86.4(2) 2_556 .
C97 O1 Co2 119.8(4) . .
C97 O1 Co1 120.4(4) . .
Co2 O1 Co1 118.72(19) . .
C98 O2 Co3 125.2(4) . .
C98 O2 Co2 125.3(4) . .
Co3 O2 Co2 104.02(19) . .
C99 O3 Co3 117.5(5) . .
C99 O3 Co4 121.7(5) . .
Co3 O3 Co4 120.26(19) . .
C100 O4 Co6 117.3(4) . .
C100 O4 Co5 125.3(4) . .
Co6 O4 Co5 116.5(2) . .
C101 O5 Co7 123.4(5) . .
C101 O5 Co6 121.8(5) . .
Co7 O5 Co6 111.9(2) . .
C102 O6 Co7 116.3(4) . .
C102 O6 Co8 125.6(4) . .
Co7 O6 Co8 117.7(2) . .
Co2 O1W H1WA 116.4 . .
Co2 O1W H1WB 115.6 . .
H1WA O1W H1WB 112.8 . .
C5 N1 C1 118.5(6) . .
C5 N1 Co8 112.2(4) . 2_556
C1 N1 Co8 128.6(5) . 2_556
C6 N2 N3 105.4(5) . .
C6 N2 Co8 111.2(4) . 2_556
N3 N2 Co8 135.9(4) . 2_556
C7 N3 N2 105.0(5) . .
C7 N3 Co1 131.7(4) . .
N2 N3 Co1 111.8(4) . .
C7 N4 C6 101.3(5) . .
C14 N5 N6 105.7(5) . .
C14 N5 Co2 135.3(4) . .
N6 N5 Co2 113.8(3) . .
C15 N6 N5 106.7(5) . .
C15 N6 Co3 133.4(4) . .
N5 N6 Co3 115.4(3) . .
C14 N7 C15 103.1(5) . .
C22 N8 N9 104.4(5) . .
C22 N8 Co4 133.5(4) . .
N9 N8 Co4 115.4(4) . .
C23 N9 N8 105.8(5) . .
C23 N9 Co5 112.2(4) . .
N8 N9 Co5 133.7(4) . .
C23 N10 C22 100.2(5) . .
C24 N11 C28 118.8(7) . .
C24 N11 Co5 112.6(5) . .
C28 N11 Co5 128.0(5) . .
C29 N12 C33 117.1(5) . .
C29 N12 Co1 127.6(4) . 2_556
C33 N12 Co1 113.0(4) . 2_556
C34 N13 N14 105.4(5) . .
C34 N13 Co1 113.3(4) . 2_556
N14 N13 Co1 135.9(4) . 2_556
C35 N14 N13 106.2(5) . .
C35 N14 Co8 130.8(4) . .
N13 N14 Co8 117.3(4) . .
C34 N15 C35 101.9(5) . .
C42 N16 N17 106.0(5) . .
C42 N16 Co7 133.2(5) . .
N17 N16 Co7 116.1(4) . .
C43 N17 N16 104.7(5) . .
C43 N17 Co6 132.8(5) . .
N16 N17 Co6 116.4(4) . .
C42 N18 C43 102.6(5) . .
C50 N19 N20 105.5(5) . .
C50 N19 Co5 132.0(4) . .
N20 N19 Co5 113.3(4) . .
C51 N20 N19 104.7(5) . .
C51 N20 Co4 112.8(4) . .
N19 N20 Co4 137.1(4) . .
C51 N21 C50 100.9(5) . .
C56 N22 C52 117.2(6) . .
C56 N22 Co4 128.6(5) . .
C52 N22 Co4 113.6(4) . .
C57 N23 C61 115.4(6) . .
C57 N23 Co1 131.3(5) . .
C61 N23 Co1 112.0(4) . .
C62 N24 N25 106.8(5) . .
C62 N24 Co1 122.9(4) . .
N25 N24 Co1 129.5(4) . .
C63 N25 N24 104.8(5) . .
C63 N25 Co2 140.6(4) . .
N24 N25 Co2 110.6(4) . .
C62 N26 C63 102.6(5) . .
C70 N27 N28 106.1(5) . .
C70 N27 Co3 140.9(4) . .
N28 N27 Co3 111.6(3) . .
C71 N28 N27 105.4(5) . .
C71 N28 Co4 123.9(4) . .
N27 N28 Co4 129.4(4) . .
C70 N29 C71 101.6(5) . .
C72 N30 C76 118.3(8) . .
C72 N30 Co4 112.3(5) . .
C76 N30 Co4 128.9(6) . .
C77 N31 C81 118.8(6) . .
C77 N31 Co5 128.7(5) . .
C81 N31 Co5 112.3(4) . .
C82 N32 N33 106.5(5) . .
C82 N32 Co5 123.5(5) . .
N33 N32 Co5 127.8(4) . .
C83 N33 N32 105.8(5) . .
C83 N33 Co6 145.4(5) . .
N32 N33 Co6 108.4(4) . .
C83 N34 C82 101.6(5) . .
C90 N35 N36 106.2(5) . .
C90 N35 Co7 144.0(4) . .
N36 N35 Co7 109.1(4) . .
C91 N36 N35 106.1(5) . .
C91 N36 Co8 123.8(5) . .
N35 N36 Co8 129.7(4) . .
C90 N37 C91 101.4(5) . .
C92 N38 C96 117.5(6) . .
C92 N38 Co8 112.8(4) . .
C96 N38 Co8 129.6(5) . .
N1 C1 C2 122.7(8) . .
N1 C1 H1 118.7 . .
C2 C1 H1 118.7 . .
C1 C2 C3 119.3(10) . .
C1 C2 H2 120.4 . .
C3 C2 H2 120.4 . .
C2 C3 C4 119.1(10) . .
C2 C3 H3 120.5 . .
C4 C3 H3 120.5 . .
C5 C4 C3 115.9(9) . .
C5 C4 H4 122.1 . .
C3 C4 H4 122.1 . .
N1 C5 C4 124.2(7) . .
N1 C5 C6 115.6(6) . .
C4 C5 C6 120.2(7) . .
N2 C6 N4 113.5(5) . .
N2 C6 C5 118.2(6) . .
N4 C6 C5 128.3(6) . .
N4 C7 N3 114.8(5) . .
N4 C7 C8 122.1(6) . .
N3 C7 C8 123.0(5) . .
C13 C8 C9 118.6(6) . .
C13 C8 C7 122.0(5) . .
C9 C8 C7 119.4(6) . .
C10 C9 C8 120.9(6) . .
C10 C9 H9 119.6 . .
C8 C9 H9 119.6 . .
C9 C10 C11 120.1(6) . .
C9 C10 H10 119.9 . .
C11 C10 H10 119.9 . .
C10 C11 C12 120.4(6) . .
C10 C11 H11 119.8 . .
C12 C11 H11 119.8 . .
C13 C12 C11 119.1(6) . .
C13 C12 C14 121.4(5) . .
C11 C12 C14 119.5(6) . .
C12 C13 C8 120.8(5) . .
C12 C13 H13 119.6 . .
C8 C13 H13 119.6 . .
N5 C14 N7 112.7(5) . .
N5 C14 C12 123.0(6) . .
N7 C14 C12 124.2(5) . .
N6 C15 N7 111.7(5) . .
N6 C15 C16 124.1(5) . .
N7 C15 C16 124.0(5) . .
C17 C16 C21 119.5(6) . .
C17 C16 C15 119.3(6) . .
C21 C16 C15 121.0(5) . .
C16 C17 C18 120.0(6) . .
C16 C17 H17 120.0 . .
C18 C17 H17 120.0 . .
C19 C18 C17 119.8(6) . .
C19 C18 H18 120.1 . .
C17 C18 H18 120.1 . .
C20 C19 C18 121.0(6) . .
C20 C19 H19 119.5 . .
C18 C19 H19 119.5 . .
C19 C20 C21 119.6(6) . .
C19 C20 C22 119.9(6) . .
C21 C20 C22 120.5(5) . .
C20 C21 C16 119.9(5) . .
C20 C21 H21 120.0 . .
C16 C21 H21 120.0 . .
N8 C22 N10 114.7(6) . .
N8 C22 C20 124.9(6) . .
N10 C22 C20 120.0(6) . .
N9 C23 N10 114.9(6) . .
N9 C23 C24 119.9(6) . .
N10 C23 C24 125.0(6) . .
N11 C24 C25 123.8(7) . .
N11 C24 C23 114.3(6) . .
C25 C24 C23 121.9(7) . .
C24 C25 C26 118.1(9) . .
C24 C25 H25 120.9 . .
C26 C25 H25 120.9 . .
C27 C26 C25 115.8(11) . .
C27 C26 H26 122.1 . .
C25 C26 H26 122.1 . .
C28 C27 C26 122.2(10) . .
C28 C27 H27 118.9 . .
C26 C27 H27 118.9 . .
N11 C28 C27 121.2(8) . .
N11 C28 H28 119.4 . .
C27 C28 H28 119.4 . .
N12 C29 C30 122.6(6) . .
N12 C29 H29 118.7 . .
C30 C29 H29 118.7 . .
C31 C30 C29 118.3(7) . .
C31 C30 H30 120.9 . .
C29 C30 H30 120.9 . .
C30 C31 C32 121.0(7) . .
C30 C31 H31 119.5 . .
C32 C31 H31 119.5 . .
C33 C32 C31 118.0(6) . .
C33 C32 H32 121.0 . .
C31 C32 H32 121.0 . .
C32 C33 N12 122.9(6) . .
C32 C33 C34 125.1(6) . .
N12 C33 C34 111.9(5) . .
N13 C34 N15 114.1(6) . .
N13 C34 C33 120.4(6) . .
N15 C34 C33 125.3(6) . .
N14 C35 N15 112.4(5) . .
N14 C35 C36 124.9(6) . .
N15 C35 C36 122.6(6) . .
C37 C36 C41 118.2(6) . .
C37 C36 C35 122.3(6) . .
C41 C36 C35 119.5(6) . .
C36 C37 C38 121.2(6) . .
C36 C37 H37 119.4 . .
C38 C37 H37 119.4 . .
C39 C38 C37 119.8(7) . .
C39 C38 H38 120.1 . .
C37 C38 H38 120.1 . .
C38 C39 C40 120.8(7) . .
C38 C39 H39 119.6 . .
C40 C39 H39 119.6 . .
C41 C40 C39 118.3(6) . .
C41 C40 C42 121.1(6) . .
C39 C40 C42 120.5(6) . .
C40 C41 C36 121.6(6) . .
C40 C41 H41 119.2 . .
C36 C41 H41 119.2 . .
N16 C42 N18 113.4(6) . .
N16 C42 C40 120.5(6) . .
N18 C42 C40 126.0(6) . .
N17 C43 N18 113.2(6) . .
N17 C43 C44 121.8(6) . .
N18 C43 C44 125.0(6) . .
C49 C44 C45 117.6(7) . .
C49 C44 C43 123.7(6) . .
C45 C44 C43 118.5(7) . .
C44 C45 C46 119.1(9) . .
C44 C45 H45 120.5 . .
C46 C45 H45 120.5 . .
C47 C46 C45 119.8(10) . .
C47 C46 H46 120.1 . .
C45 C46 H46 120.1 . .
C48 C47 C46 120.5(10) . .
C48 C47 H47 119.8 . .
C46 C47 H47 119.8 . .
C49 C48 C47 117.5(7) . .
C49 C48 C50 123.9(6) . .
C47 C48 C50 118.7(7) . .
C44 C49 C48 125.2(6) . .
C44 C49 H49 117.4 . .
C48 C49 H49 117.4 . .
N19 C50 N21 113.9(6) . .
N19 C50 C48 122.7(6) . .
N21 C50 C48 123.4(6) . .
N20 C51 N21 115.0(6) . .
N20 C51 C52 118.0(6) . .
N21 C51 C52 127.0(6) . .
N22 C52 C53 123.7(7) . .
N22 C52 C51 114.1(6) . .
C53 C52 C51 122.2(7) . .
C52 C53 C54 116.9(9) . .
C52 C53 H53 121.6 . .
C54 C53 H53 121.6 . .
C55 C54 C53 118.4(10) . .
C55 C54 H54 120.8 . .
C53 C54 H54 120.8 . .
C56 C55 C54 118.6(9) . .
C56 C55 H55 120.7 . .
C54 C55 H55 120.7 . .
N22 C56 C55 125.1(7) . .
N22 C56 H56 117.4 . .
C55 C56 H56 117.4 . .
N23 C57 C58 124.5(7) . .
N23 C57 H57 117.8 . .
C58 C57 H57 117.8 . .
C59 C58 C57 118.4(8) . .
C59 C58 H58 120.8 . .
C57 C58 H58 120.8 . .
C58 C59 C60 119.6(8) . .
C58 C59 H59 120.2 . .
C60 C59 H59 120.2 . .
C61 C60 C59 118.3(7) . .
C61 C60 H60 120.8 . .
C59 C60 H60 120.8 . .
C60 C61 N23 123.6(6) . .
C60 C61 C62 123.7(7) . .
N23 C61 C62 112.7(6) . .
N24 C62 N26 113.1(5) . .
N24 C62 C61 117.7(6) . .
N26 C62 C61 129.2(6) . .
N26 C63 N25 112.8(5) . .
N26 C63 C64 124.2(5) . .
N25 C63 C64 123.0(5) . .
C65 C64 C69 118.2(6) . .
C65 C64 C63 121.4(6) . .
C69 C64 C63 120.5(5) . .
C66 C65 C64 120.5(6) . .
C66 C65 H65 119.8 . .
C64 C65 H65 119.8 . .
C65 C66 C67 121.0(6) . .
C65 C66 H66 119.5 . .
C67 C66 H66 119.5 . .
C68 C67 C66 118.9(6) . .
C68 C67 H67 120.5 . .
C66 C67 H67 120.5 . .
C69 C68 C67 120.2(6) . .
C69 C68 C70 120.2(6) . .
C67 C68 C70 119.6(6) . .
C68 C69 C64 121.2(5) . .
C68 C69 H69 119.4 . .
C64 C69 H69 119.4 . .
N29 C70 N27 112.8(6) . .
N29 C70 C68 125.2(5) . .
N27 C70 C68 121.7(6) . .
N28 C71 N29 114.1(5) . .
N28 C71 C72 115.6(6) . .
N29 C71 C72 130.3(6) . .
N30 C72 C73 125.0(9) . .
N30 C72 C71 115.5(7) . .
C73 C72 C71 119.5(9) . .
C72 C73 C74 115.5(12) . .
C72 C73 H73 122.3 . .
C74 C73 H73 122.3 . .
C75 C74 C73 120.5(15) . .
C75 C74 H74 119.7 . .
C73 C74 H74 119.7 . .
C76 C75 C74 115.7(14) . .
C76 C75 H75 122.1 . .
C74 C75 H75 122.1 . .
N30 C76 C75 124.6(11) . .
N30 C76 H76 117.7 . .
C75 C76 H76 117.7 . .
N31 C77 C78 120.9(7) . .
N31 C77 H77 119.5 . .
C78 C77 H77 119.5 . .
C77 C78 C79 121.6(7) . .
C77 C78 H78 119.2 . .
C79 C78 H78 119.2 . .
C80 C79 C78 118.0(7) . .
C80 C79 H79 121.0 . .
C78 C79 H79 121.0 . .
C79 C80 C81 118.7(7) . .
C79 C80 H80 120.6 . .
C81 C80 H80 120.6 . .
N31 C81 C80 121.8(6) . .
N31 C81 C82 113.6(6) . .
C80 C81 C82 124.6(6) . .
N32 C82 N34 113.7(6) . .
N32 C82 C81 117.8(6) . .
N34 C82 C81 128.5(6) . .
N33 C83 N34 112.4(6) . .
N33 C83 C84 124.0(6) . .
N34 C83 C84 123.5(6) . .
C85 C84 C89 118.4(6) . .
C85 C84 C83 120.0(6) . .
C89 C84 C83 121.6(6) . .
C84 C85 C86 118.8(6) . .
C84 C85 H85 120.6 . .
C86 C85 H85 120.6 . .
C87 C86 C85 122.2(6) . .
C87 C86 H86 118.9 . .
C85 C86 H86 118.9 . .
C86 C87 C88 120.3(6) . .
C86 C87 H87 119.8 . .
C88 C87 H87 119.8 . .
C87 C88 C89 117.5(6) . .
C87 C88 C90 120.4(6) . .
C89 C88 C90 122.1(6) . .
C84 C89 C88 122.8(6) . .
C84 C89 H89 118.6 . .
C88 C89 H89 118.6 . .
N37 C90 N35 112.6(5) . .
N37 C90 C88 123.2(6) . .
N35 C90 C88 124.2(6) . .
N36 C91 N37 113.7(6) . .
N36 C91 C92 116.6(6) . .
N37 C91 C92 129.8(6) . .
N38 C92 C93 122.4(8) . .
N38 C92 C91 114.9(6) . .
C93 C92 C91 122.6(8) . .
C92 C93 C94 119.8(12) . .
C92 C93 H93 120.1 . .
C94 C93 H93 120.1 . .
C93 C94 C95 116.1(14) . .
C93 C94 H94 121.9 . .
C95 C94 H94 121.9 . .
C96 C95 C94 117.8(12) . .
C96 C95 H95 121.1 . .
C94 C95 H95 121.1 . .
C95 C96 N38 126.0(9) . .
C95 C96 H96 117.0 . .
N38 C96 H96 117.0 . .
O1 C97 H97A 109.5 . .
O1 C97 H97B 109.5 . .
H97A C97 H97B 109.5 . .
O1 C97 H97C 109.5 . .
H97A C97 H97C 109.5 . .
H97B C97 H97C 109.5 . .
O2 C98 H98A 109.5 . .
O2 C98 H98B 109.5 . .
H98A C98 H98B 109.5 . .
O2 C98 H98C 109.5 . .
H98A C98 H98C 109.5 . .
H98B C98 H98C 109.5 . .
O3 C99 H99A 109.5 . .
O3 C99 H99B 109.5 . .
H99A C99 H99B 109.5 . .
O3 C99 H99C 109.5 . .
H99A C99 H99C 109.5 . .
H99B C99 H99C 109.5 . .
O4 C100 H100 109.5 . .
O4 C100 H101 109.5 . .
H100 C100 H101 109.5 . .
O4 C100 H102 109.5 . .
H100 C100 H102 109.5 . .
H101 C100 H102 109.5 . .
O5 C101 H103 109.5 . .
O5 C101 H104 109.5 . .
H103 C101 H104 109.5 . .
O5 C101 H105 109.5 . .
H103 C101 H105 109.5 . .
H104 C101 H105 109.5 . .
O6 C102 H106 109.5 . .
O6 C102 H107 109.5 . .
H106 C102 H107 109.5 . .
O6 C102 H108 109.5 . .
H106 C102 H108 109.5 . .
H107 C102 H108 109.5 . .
N39 C103 C104 178.5(13) . .
C103 C104 H109 109.5 . .
C103 C104 H110 109.5 . .
H109 C104 H110 109.5 . .
C103 C104 H111 109.5 . .
H109 C104 H111 109.5 . .
H110 C104 H111 109.5 . .

loop_
_geom_bond_atom_site_label_1
_geom_bond_atom_site_label_2
_geom_bond_distance
_geom_bond_site_symmetry_2
Co1 N24 2.037(5) .
Co1 O1 2.051(4) .
Co1 N13 2.113(5) 2_556
Co1 N3 2.136(5) .
Co1 N12 2.192(5) 2_556
Co1 N23 2.372(6) .
Co2 O1 1.927(4) .
Co2 O2 1.959(4) .
Co2 N5 2.048(5) .
Co2 N25 2.066(5) .
Co2 O1W 2.406(5) .
Co3 O3 1.919(4) .
Co3 O2 1.953(4) .
Co3 N6 2.050(5) .
Co3 N27 2.081(5) .
Co4 N28 2.041(5) .
Co4 O3 2.045(4) .
Co4 N8 2.113(5) .
Co4 N20 2.128(5) .
Co4 N22 2.155(6) .
Co4 N30 2.415(5) .
Co5 O4 2.025(4) .
Co5 N32 2.049(5) .
Co5 N9 2.106(5) .
Co5 N19 2.114(5) .
Co5 N11 2.217(6) .
Co5 N31 2.386(6) .
Co6 O4 1.901(4) .
Co6 O5 1.926(4) .
Co6 N17 2.008(5) .
Co6 N33 2.022(5) .
Co7 O6 1.897(4) .
Co7 O5 1.924(4) .
Co7 N35 2.015(5) .
Co7 N16 2.022(5) .
Co8 N36 2.050(5) .
Co8 O6 2.051(4) .
Co8 N14 2.109(5) .
Co8 N2 2.132(5) 2_556
Co8 N1 2.203(5) 2_556
Co8 N38 2.370(6) .
O1 C97 1.436(7) .
O2 C98 1.420(7) .
O3 C99 1.415(9) .
O4 C100 1.438(8) .
O5 C101 1.747(12) .
O6 C102 1.397(8) .
O1W H1WA 0.8501 .
O1W H1WB 0.8499 .
N1 C5 1.328(8) .
N1 C1 1.340(8) .
N1 Co8 2.203(5) 2_556
N2 C6 1.350(7) .
N2 N3 1.373(6) .
N2 Co8 2.132(5) 2_556
N3 C7 1.343(7) .
N4 C7 1.335(7) .
N4 C6 1.354(7) .
N5 C14 1.346(7) .
N5 N6 1.378(6) .
N6 C15 1.350(7) .
N7 C14 1.358(7) .
N7 C15 1.361(7) .
N8 C22 1.356(7) .
N8 N9 1.397(6) .
N9 C23 1.336(7) .
N10 C23 1.366(7) .
N10 C22 1.368(7) .
N11 C24 1.345(8) .
N11 C28 1.364(9) .
N12 C29 1.352(7) .
N12 C33 1.376(7) .
N12 Co1 2.192(5) 2_556
N13 C34 1.317(7) .
N13 N14 1.393(6) .
N13 Co1 2.113(5) 2_556
N14 C35 1.335(7) .
N15 C34 1.359(7) .
N15 C35 1.365(7) .
N16 C42 1.332(7) .
N16 N17 1.407(6) .
N17 C43 1.344(7) .
N18 C42 1.349(7) .
N18 C43 1.362(7) .
N19 C50 1.335(7) .
N19 N20 1.380(6) .
N20 C51 1.326(7) .
N21 C51 1.342(7) .
N21 C50 1.345(8) .
N22 C56 1.332(8) .
N22 C52 1.363(8) .
N23 C57 1.337(8) .
N23 C61 1.385(8) .
N24 C62 1.339(7) .
N24 N25 1.376(6) .
N25 C63 1.364(7) .
N26 C62 1.348(7) .
N26 C63 1.358(7) .
N27 C70 1.358(7) .
N27 N28 1.359(6) .
N28 C71 1.341(7) .
N29 C70 1.347(7) .
N29 C71 1.350(7) .
N30 C72 1.310(9) .
N30 C76 1.318(11) .
N31 C77 1.337(8) .
N31 C81 1.359(7) .
N32 C82 1.310(7) .
N32 N33 1.362(6) .
N33 C83 1.345(7) .
N34 C83 1.354(7) .
N34 C82 1.359(7) .
N35 C90 1.353(7) .
N35 N36 1.367(6) .
N36 C91 1.320(7) .
N37 C90 1.352(7) .
N37 C91 1.375(8) .
N38 C92 1.332(8) .
N38 C96 1.340(8) .
C1 C2 1.362(10) .
C1 H1 0.9500 .
C2 C3 1.402(12) .
C2 H2 0.9500 .
C3 C4 1.415(12) .
C3 H3 0.9500 .
C4 C5 1.404(10) .
C4 H4 0.9500 .
C5 C6 1.467(8) .
C7 C8 1.494(8) .
C8 C13 1.405(8) .
C8 C9 1.408(8) .
C9 C10 1.371(8) .
C9 H9 0.9500 .
C10 C11 1.392(8) .
C10 H10 0.9500 .
C11 C12 1.404(7) .
C11 H11 0.9500 .
C12 C13 1.390(8) .
C12 C14 1.470(8) .
C13 H13 0.9500 .
C15 C16 1.443(8) .
C16 C17 1.386(8) .
C16 C21 1.416(8) .
C17 C18 1.413(9) .
C17 H17 0.9500 .
C18 C19 1.386(8) .
C18 H18 0.9500 .
C19 C20 1.383(8) .
C19 H19 0.9500 .
C20 C21 1.404(8) .
C20 C22 1.478(8) .
C21 H21 0.9500 .
C23 C24 1.444(9) .
C24 C25 1.397(10) .
C25 C26 1.439(12) .
C25 H25 0.9500 .
C26 C27 1.422(12) .
C26 H26 0.9500 .
C27 C28 1.364(11) .
C27 H27 0.9500 .
C28 H28 0.9500 .
C29 C30 1.379(8) .
C29 H29 0.9500 .
C30 C31 1.367(9) .
C30 H30 0.9500 .
C31 C32 1.381(8) .
C31 H31 0.9500 .
C32 C33 1.358(8) .
C32 H32 0.9500 .
C33 C34 1.472(8) .
C35 C36 1.448(8) .
C36 C37 1.363(8) .
C36 C41 1.399(8) .
C37 C38 1.372(8) .
C37 H37 0.9500 .
C38 C39 1.369(9) .
C38 H38 0.9500 .
C39 C40 1.382(8) .
C39 H39 0.9500 .
C40 C41 1.370(8) .
C40 C42 1.489(8) .
C41 H41 0.9500 .
C43 C44 1.465(9) .
C44 C49 1.371(8) .
C44 C45 1.401(10) .
C45 C46 1.420(12) .
C45 H45 0.9500 .
C46 C47 1.410(12) .
C46 H46 0.9500 .
C47 C48 1.378(10) .
C47 H47 0.9500 .
C48 C49 1.376(8) .
C48 C50 1.469(9) .
C49 H49 0.9500 .
C51 C52 1.465(9) .
C52 C53 1.377(10) .
C53 C54 1.447(12) .
C53 H53 0.9500 .
C54 C55 1.401(11) .
C54 H54 0.9500 .
C55 C56 1.353(10) .
C55 H55 0.9500 .
C56 H56 0.9500 .
C57 C58 1.394(10) .
C57 H57 0.9500 .
C58 C59 1.367(10) .
C58 H58 0.9500 .
C59 C60 1.394(9) .
C59 H59 0.9500 .
C60 C61 1.372(8) .
C60 H60 0.9500 .
C61 C62 1.463(8) .
C63 C64 1.455(8) .
C64 C65 1.397(8) .
C64 C69 1.403(7) .
C65 C66 1.375(8) .
C65 H65 0.9500 .
C66 C67 1.394(8) .
C66 H66 0.9500 .
C67 C68 1.392(8) .
C67 H67 0.9500 .
C68 C69 1.373(8) .
C68 C70 1.484(8) .
C69 H69 0.9500 .
C71 C72 1.473(10) .
C72 C73 1.401(12) .
C73 C74 1.418(16) .
C73 H73 0.9500 .
C74 C75 1.410(16) .
C74 H74 0.9500 .
C75 C76 1.402(14) .
C75 H75 0.9500 .
C76 H76 0.9500 .
C77 C78 1.380(10) .
C77 H77 0.9500 .
C78 C79 1.383(9) .
C78 H78 0.9500 .
C79 C80 1.370(8) .
C79 H79 0.9500 .
C80 C81 1.417(8) .
C80 H80 0.9500 .
C81 C82 1.452(8) .
C83 C84 1.463(8) .
C84 C85 1.377(8) .
C84 C89 1.387(8) .
C85 C86 1.395(8) .
C85 H85 0.9500 .
C86 C87 1.362(8) .
C86 H86 0.9500 .
C87 C88 1.375(8) .
C87 H87 0.9500 .
C88 C89 1.399(8) .
C88 C90 1.465(8) .
C89 H89 0.9500 .
C91 C92 1.444(9) .
C92 C93 1.363(11) .
C93 C94 1.412(15) .
C93 H93 0.9500 .
C94 C95 1.445(15) .
C94 H94 0.9500 .
C95 C96 1.313(12) .
C95 H95 0.9500 .
C96 H96 0.9500 .
C97 H97A 0.9800 .
C97 H97B 0.9800 .
C97 H97C 0.9800 .
C98 H98A 0.9800 .
C98 H98B 0.9800 .
C98 H98C 0.9800 .
C99 H99A 0.9800 .
C99 H99B 0.9800 .
C99 H99C 0.9800 .
C100 H100 0.9800 .
C100 H101 0.9800 .
C100 H102 0.9800 .
C101 H103 0.9800 .
C101 H104 0.9800 .
C101 H105 0.9800 .
C102 H106 0.9800 .
C102 H107 0.9800 .
C102 H108 0.9800 .
N39 C103 1.136(10) .
C103 C104 1.442(11) .
C104 H109 0.9800 .
C104 H110 0.9800 .
C104 H111 0.9800 .

loop_
_geom_torsion_atom_site_label_1
_geom_torsion_atom_site_label_2
_geom_torsion_atom_site_label_3
_geom_torsion_atom_site_label_4
_geom_torsion
_geom_torsion_site_symmetry_1
O2 Co2 O1 C97 84.8(5) .
N5 Co2 O1 C97 -63.4(5) .
N25 Co2 O1 C97 -160.9(5) .
O1W Co2 O1 C97 16.5(5) .
O2 Co2 O1 Co1 -107.4(2) .
N5 Co2 O1 Co1 104.5(2) .
N25 Co2 O1 Co1 7.0(2) .
O1W Co2 O1 Co1 -175.6(2) .
N24 Co1 O1 C97 159.3(5) .
N13 Co1 O1 C97 -35.6(5) 2_556
N3 Co1 O1 C97 57.9(5) .
N12 Co1 O1 C97 -111.9(5) 2_556
N23 Co1 O1 C97 137.7(5) .
N24 Co1 O1 Co2 -8.4(2) .
N13 Co1 O1 Co2 156.6(2) 2_556
N3 Co1 O1 Co2 -109.8(2) .
N12 Co1 O1 Co2 80.4(2) 2_556
N23 Co1 O1 Co2 -30.1(5) .
O3 Co3 O2 C98 -73.0(5) .
N6 Co3 O2 C98 136.6(5) .
N27 Co3 O2 C98 34.8(5) .
O3 Co3 O2 Co2 132.29(19) .
N6 Co3 O2 Co2 -18.1(2) .
N27 Co3 O2 Co2 -119.9(2) .
O1 Co2 O2 C98 70.0(5) .
N5 Co2 O2 C98 -136.7(5) .
N25 Co2 O2 C98 -39.4(5) .
O1W Co2 O2 C98 149.3(5) .
O1 Co2 O2 Co3 -135.29(19) .
N5 Co2 O2 Co3 18.0(2) .
N25 Co2 O2 Co3 115.3(2) .
O1W Co2 O2 Co3 -56.04(19) .
O2 Co3 O3 C99 -79.3(6) .
N6 Co3 O3 C99 64.6(6) .
N27 Co3 O3 C99 166.3(6) .
O2 Co3 O3 Co4 108.6(2) .
N6 Co3 O3 Co4 -107.4(3) .
N27 Co3 O3 Co4 -5.7(3) .
N28 Co4 O3 C99 -166.8(6) .
N8 Co4 O3 C99 -66.7(6) .
N20 Co4 O3 C99 25.0(6) .
N22 Co4 O3 C99 101.6(6) .
N30 Co4 O3 C99 -153.3(6) .
N28 Co4 O3 Co3 4.9(2) .
N8 Co4 O3 Co3 105.0(2) .
N20 Co4 O3 Co3 -163.3(3) .
N22 Co4 O3 Co3 -86.7(3) .
N30 Co4 O3 Co3 18.4(6) .
O5 Co6 O4 C100 -57.7(5) .
N17 Co6 O4 C100 62.9(5) .
N33 Co6 O4 C100 171.6(5) .
O5 Co6 O4 Co5 132.8(2) .
N17 Co6 O4 Co5 -106.6(3) .
N33 Co6 O4 Co5 2.1(3) .
N32 Co5 O4 C100 -163.2(6) .
N9 Co5 O4 C100 34.9(6) .
N19 Co5 O4 C100 -59.3(6) .
N11 Co5 O4 C100 111.2(5) .
N31 Co5 O4 C100 -143.3(6) .
N32 Co5 O4 Co6 5.4(2) .
N9 Co5 O4 Co6 -156.6(2) .
N19 Co5 O4 Co6 109.3(2) .
N11 Co5 O4 Co6 -80.2(2) .
N31 Co5 O4 Co6 25.2(6) .
O6 Co7 O5 C101 16.3(7) .
N35 Co7 O5 C101 -99.3(6) .
N16 Co7 O5 C101 151.7(6) .
O6 Co7 O5 Co6 -144.5(2) .
N35 Co7 O5 Co6 99.9(3) .
N16 Co7 O5 Co6 -9.1(3) .
O4 Co6 O5 C101 -16.0(6) .
N17 Co6 O5 C101 -150.6(6) .
N33 Co6 O5 C101 102.0(6) .
O4 Co6 O5 Co7 145.1(2) .
N17 Co6 O5 Co7 10.6(3) .
N33 Co6 O5 Co7 -96.8(3) .
O5 Co7 O6 C102 50.1(5) .
N35 Co7 O6 C102 179.0(5) .
N16 Co7 O6 C102 -70.5(6) .
O5 Co7 O6 Co8 -136.1(2) .
N35 Co7 O6 Co8 -7.2(2) .
N16 Co7 O6 Co8 103.4(3) .
N36 Co8 O6 C102 175.0(6) .
N14 Co8 O6 C102 70.0(6) .
N2 Co8 O6 C102 -21.4(6) 2_556
N1 Co8 O6 C102 -97.7(6) 2_556
N38 Co8 O6 C102 163.4(6) .
N36 Co8 O6 Co7 1.8(2) .
N14 Co8 O6 Co7 -103.2(2) .
N2 Co8 O6 Co7 165.4(2) 2_556
N1 Co8 O6 Co7 89.1(2) 2_556
N38 Co8 O6 Co7 -9.7(6) .
C6 N2 N3 C7 -0.5(6) .
Co8 N2 N3 C7 -145.9(5) 2_556
C6 N2 N3 Co1 -148.6(4) .
Co8 N2 N3 Co1 65.9(6) 2_556
N24 Co1 N3 C7 8.3(6) .
O1 Co1 N3 C7 95.6(6) .
N13 Co1 N3 C7 -171.0(6) 2_556
N12 Co1 N3 C7 -130.4(8) 2_556
N23 Co1 N3 C7 -60.8(6) .
N24 Co1 N3 N2 145.3(4) .
O1 Co1 N3 N2 -127.5(4) .
N13 Co1 N3 N2 -34.1(4) 2_556
N12 Co1 N3 N2 6.5(10) 2_556
N23 Co1 N3 N2 76.1(4) .
O1 Co2 N5 C14 -66.6(6) .
O2 Co2 N5 C14 138.2(5) .
N25 Co2 N5 C14 31.4(6) .
O1W Co2 N5 C14 -154.5(6) .
O1 Co2 N5 N6 143.5(3) .
O2 Co2 N5 N6 -11.7(4) .
N25 Co2 N5 N6 -118.5(4) .
O1W Co2 N5 N6 55.7(4) .
C14 N5 N6 C15 0.4(6) .
Co2 N5 N6 C15 158.9(4) .
C14 N5 N6 Co3 -159.0(4) .
Co2 N5 N6 Co3 -0.5(4) .
O3 Co3 N6 C15 68.8(6) .
O2 Co3 N6 C15 -139.9(5) .
N27 Co3 N6 C15 -30.5(6) .
O3 Co3 N6 N5 -138.8(3) .
O2 Co3 N6 N5 12.5(4) .
N27 Co3 N6 N5 121.8(4) .
N28 Co4 N8 C22 -0.9(6) .
O3 Co4 N8 C22 -88.0(6) .
N20 Co4 N8 C22 179.4(6) .
N22 Co4 N8 C22 127.4(7) .
N30 Co4 N8 C22 67.5(6) .
N28 Co4 N8 N9 -146.9(4) .
O3 Co4 N8 N9 125.9(4) .
N20 Co4 N8 N9 33.4(4) .
N22 Co4 N8 N9 -18.6(8) .
N30 Co4 N8 N9 -78.5(4) .
C22 N8 N9 C23 -1.0(7) .
Co4 N8 N9 C23 154.2(4) .
C22 N8 N9 Co5 143.4(5) .
Co4 N8 N9 Co5 -61.3(6) .
O4 Co5 N9 C23 71.5(5) .
N32 Co5 N9 C23 -14.6(10) .
N19 Co5 N9 C23 170.0(5) .
N11 Co5 N9 C23 -19.0(5) .
N31 Co5 N9 C23 -109.3(5) .
O4 Co5 N9 N8 -71.3(6) .
N32 Co5 N9 N8 -157.4(6) .
N19 Co5 N9 N8 27.3(6) .
N11 Co5 N9 N8 -161.8(6) .
N31 Co5 N9 N8 107.9(5) .
O4 Co5 N11 C24 -78.6(6) .
N32 Co5 N11 C24 -164.9(6) .
N9 Co5 N11 C24 13.7(5) .
N19 Co5 N11 C24 56.5(13) .
N31 Co5 N11 C24 123.9(6) .
O4 Co5 N11 C28 92.9(8) .
N32 Co5 N11 C28 6.6(8) .
N9 Co5 N11 C28 -174.8(8) .
N19 Co5 N11 C28 -132.1(9) .
N31 Co5 N11 C28 -64.7(8) .
C34 N13 N14 C35 0.5(7) .
Co1 N13 N14 C35 -150.3(5) 2_556
C34 N13 N14 Co8 -155.9(4) .
Co1 N13 N14 Co8 53.3(6) 2_556
N36 Co8 N14 C35 4.6(6) .
O6 Co8 N14 C35 92.6(6) .
N2 Co8 N14 C35 -177.2(6) 2_556
N1 Co8 N14 C35 -120.0(7) 2_556
N38 Co8 N14 C35 -63.2(6) .
N36 Co8 N14 N13 154.0(4) .
O6 Co8 N14 N13 -117.9(4) .
N2 Co8 N14 N13 -27.7(4) 2_556
N1 Co8 N14 N13 29.5(8) 2_556
N38 Co8 N14 N13 86.3(4) .
O6 Co7 N16 C42 -76.9(6) .
O5 Co7 N16 C42 155.1(6) .
N35 Co7 N16 C42 31.1(6) .
O6 Co7 N16 N17 131.5(4) .
O5 Co7 N16 N17 3.4(4) .
N35 Co7 N16 N17 -120.5(4) .
C42 N16 N17 C43 0.8(6) .
Co7 N16 N17 C43 159.7(4) .
C42 N16 N17 Co6 -155.3(4) .
Co7 N16 N17 Co6 3.6(5) .
O4 Co6 N17 C43 74.9(6) .
O5 Co6 N17 C43 -156.6(6) .
N33 Co6 N17 C43 -32.3(6) .
O4 Co6 N17 N16 -137.4(3) .
O5 Co6 N17 N16 -8.8(4) .
N33 Co6 N17 N16 115.4(4) .
O4 Co5 N19 C50 -95.2(6) .
N32 Co5 N19 C50 -6.7(6) .
N9 Co5 N19 C50 171.8(6) .
N11 Co5 N19 C50 130.4(10) .
N31 Co5 N19 C50 61.4(6) .
O4 Co5 N19 N20 123.5(4) .
N32 Co5 N19 N20 -148.0(4) .
N9 Co5 N19 N20 30.5(4) .
N11 Co5 N19 N20 -10.9(12) .
N31 Co5 N19 N20 -79.9(4) .
C50 N19 N20 C51 -1.5(7) .
Co5 N19 N20 C51 149.7(4) .
C50 N19 N20 Co4 149.1(5) .
Co5 N19 N20 Co4 -59.7(6) .
N28 Co4 N20 C51 -2.4(12) .
O3 Co4 N20 C51 75.6(5) .
N8 Co4 N20 C51 176.2(5) .
N22 Co4 N20 C51 -20.3(5) .
N30 Co4 N20 C51 -105.1(5) .
N28 Co4 N20 N19 -151.4(8) .
O3 Co4 N20 N19 -73.3(6) .
N8 Co4 N20 N19 27.2(6) .
N22 Co4 N20 N19 -169.2(6) .
N30 Co4 N20 N19 105.9(6) .
N28 Co4 N22 C56 10.7(6) .
O3 Co4 N22 C56 96.2(6) .
N8 Co4 N22 C56 -118.9(7) .
N20 Co4 N22 C56 -173.0(6) .
N30 Co4 N22 C56 -60.7(6) .
N28 Co4 N22 C52 -159.6(5) .
O3 Co4 N22 C52 -74.1(5) .
N8 Co4 N22 C52 70.8(8) .
N20 Co4 N22 C52 16.7(5) .
N30 Co4 N22 C52 129.0(5) .
N24 Co1 N23 C57 -178.9(6) .
O1 Co1 N23 C57 -156.2(5) .
N13 Co1 N23 C57 16.7(6) 2_556
N3 Co1 N23 C57 -72.3(6) .
N12 Co1 N23 C57 94.2(6) 2_556
N24 Co1 N23 C61 -12.9(4) .
O1 Co1 N23 C61 9.8(7) .
N13 Co1 N23 C61 -177.3(4) 2_556
N3 Co1 N23 C61 93.6(4) .
N12 Co1 N23 C61 -99.8(4) 2_556
O1 Co1 N24 C62 -158.9(5) .
N13 Co1 N24 C62 116.0(8) 2_556
N3 Co1 N24 C62 -61.5(5) .
N12 Co1 N24 C62 109.2(5) 2_556
N23 Co1 N24 C62 12.2(4) .
O1 Co1 N24 N25 9.0(4) .
N13 Co1 N24 N25 -76.1(9) 2_556
N3 Co1 N24 N25 106.4(5) .
N12 Co1 N24 N25 -82.9(5) 2_556
N23 Co1 N24 N25 -179.8(5) .
C62 N24 N25 C63 1.0(6) .
Co1 N24 N25 C63 -168.5(4) .
C62 N24 N25 Co2 163.5(4) .
Co1 N24 N25 Co2 -5.9(6) .
O1 Co2 N25 C63 151.7(6) .
O2 Co2 N25 C63 -75.8(6) .
N5 Co2 N25 C63 27.6(6) .
O1W Co2 N25 C63 -11.6(16) .
O1 Co2 N25 N24 -1.0(4) .
O2 Co2 N25 N24 131.5(3) .
N5 Co2 N25 N24 -125.1(4) .
O1W Co2 N25 N24 -164.4(11) .
O3 Co3 N27 C70 -159.5(6) .
O2 Co3 N27 C70 70.2(7) .
N6 Co3 N27 C70 -34.1(7) .
O3 Co3 N27 N28 4.1(4) .
O2 Co3 N27 N28 -126.2(4) .
N6 Co3 N27 N28 129.5(4) .
C70 N27 N28 C71 1.1(7) .
Co3 N27 N28 C71 -168.3(4) .
C70 N27 N28 Co4 167.8(4) .
Co3 N27 N28 Co4 -1.6(6) .
O3 Co4 N28 C71 162.7(6) .
N8 Co4 N28 C71 63.0(6) .
N20 Co4 N28 C71 -118.5(10) .
N22 Co4 N28 C71 -101.2(6) .
N30 Co4 N28 C71 -11.5(5) .
O3 Co4 N28 N27 -1.8(5) .
N8 Co4 N28 N27 -101.5(5) .
N20 Co4 N28 N27 77.0(11) .
N22 Co4 N28 N27 94.3(5) .
N30 Co4 N28 N27 -176.0(5) .
N28 Co4 N30 C72 8.8(5) .
O3 Co4 N30 C72 -5.4(9) .
N8 Co4 N30 C72 -96.7(6) .
N20 Co4 N30 C72 176.3(5) .
N22 Co4 N30 C72 100.9(6) .
N28 Co4 N30 C76 179.5(8) .
O3 Co4 N30 C76 165.3(7) .
N8 Co4 N30 C76 74.0(8) .
N20 Co4 N30 C76 -13.0(9) .
N22 Co4 N30 C76 -88.4(8) .
O4 Co5 N31 C77 150.2(5) .
N32 Co5 N31 C77 171.1(6) .
N9 Co5 N31 C77 -27.8(6) .
N19 Co5 N31 C77 62.4(6) .
N11 Co5 N31 C77 -105.1(6) .
O4 Co5 N31 C81 -24.6(7) .
N32 Co5 N31 C81 -3.7(4) .
N9 Co5 N31 C81 157.3(4) .
N19 Co5 N31 C81 -112.5(4) .
N11 Co5 N31 C81 80.1(4) .
O4 Co5 N32 C82 -179.3(5) .
N9 Co5 N32 C82 -92.3(8) .
N19 Co5 N32 C82 82.9(5) .
N11 Co5 N32 C82 -88.0(5) .
N31 Co5 N32 C82 8.8(5) .
O4 Co5 N32 N33 -18.4(5) .
N9 Co5 N32 N33 68.7(9) .
N19 Co5 N32 N33 -116.1(5) .
N11 Co5 N32 N33 73.0(5) .
N31 Co5 N32 N33 169.7(5) .
C82 N32 N33 C83 0.3(7) .
Co5 N32 N33 C83 -163.2(4) .
C82 N32 N33 Co6 -174.5(4) .
Co5 N32 N33 Co6 22.0(6) .
O4 Co6 N33 C83 176.0(8) .
O5 Co6 N33 C83 49.3(8) .
N17 Co6 N33 C83 -56.3(8) .
O4 Co6 N33 N32 -12.8(4) .
O5 Co6 N33 N32 -139.5(4) .
N17 Co6 N33 N32 114.9(4) .
O6 Co7 N35 C90 -179.4(7) .
O5 Co7 N35 C90 -54.8(8) .
N16 Co7 N35 C90 51.4(7) .
O6 Co7 N35 N36 11.8(4) .
O5 Co7 N35 N36 136.3(3) .
N16 Co7 N35 N36 -117.4(4) .
C90 N35 N36 C91 -0.1(6) .
Co7 N35 N36 C91 173.1(4) .
C90 N35 N36 Co8 172.2(4) .
Co7 N35 N36 Co8 -14.6(6) .
O6 Co8 N36 C91 180.0(5) .
N14 Co8 N36 C91 -79.3(5) .
N2 Co8 N36 C91 106.8(8) 2_556
N1 Co8 N36 C91 81.9(5) 2_556
N38 Co8 N36 C91 -4.9(5) .
O6 Co8 N36 N35 8.8(5) .
N14 Co8 N36 N35 109.6(5) .
N2 Co8 N36 N35 -64.4(9) 2_556
N1 Co8 N36 N35 -89.2(5) 2_556
N38 Co8 N36 N35 -176.1(5) .
N36 Co8 N38 C92 2.4(5) .
O6 Co8 N38 C92 14.6(8) .
N14 Co8 N38 C92 112.5(5) .
N2 Co8 N38 C92 -160.1(5) 2_556
N1 Co8 N38 C92 -86.7(5) 2_556
N36 Co8 N38 C96 -176.0(7) .
O6 Co8 N38 C96 -163.8(6) .
N14 Co8 N38 C96 -65.9(7) .
N2 Co8 N38 C96 21.5(7) 2_556
N1 Co8 N38 C96 94.9(7) 2_556
C5 N1 C1 C2 2.0(12) .
Co8 N1 C1 C2 171.9(6) 2_556
N1 C1 C2 C3 -6.0(14) .
C1 C2 C3 C4 4.8(15) .
C2 C3 C4 C5 0.0(14) .
C1 N1 C5 C4 3.3(12) .
Co8 N1 C5 C4 -168.2(7) 2_556
C1 N1 C5 C6 -175.6(6) .
Co8 N1 C5 C6 12.9(8) 2_556
C3 C4 C5 N1 -4.2(13) .
C3 C4 C5 C6 174.6(7) .
N3 N2 C6 N4 0.5(7) .
Co8 N2 C6 N4 155.4(4) 2_556
N3 N2 C6 C5 -178.2(5) .
Co8 N2 C6 C5 -23.2(7) 2_556
C7 N4 C6 N2 -0.2(7) .
C7 N4 C6 C5 178.3(6) .
N1 C5 C6 N2 6.8(9) .
C4 C5 C6 N2 -172.2(7) .
N1 C5 C6 N4 -171.7(6) .
C4 C5 C6 N4 9.4(12) .
C6 N4 C7 N3 -0.1(7) .
C6 N4 C7 C8 -176.9(5) .
N2 N3 C7 N4 0.4(7) .
Co1 N3 C7 N4 139.4(5) .
N2 N3 C7 C8 177.2(5) .
Co1 N3 C7 C8 -43.9(9) .
N4 C7 C8 C13 151.8(6) .
N3 C7 C8 C13 -24.7(9) .
N4 C7 C8 C9 -26.7(9) .
N3 C7 C8 C9 156.8(6) .
C13 C8 C9 C10 0.7(9) .
C7 C8 C9 C10 179.2(5) .
C8 C9 C10 C11 0.7(9) .
C9 C10 C11 C12 0.2(9) .
C10 C11 C12 C13 -2.4(9) .
C10 C11 C12 C14 175.3(5) .
C11 C12 C13 C8 3.8(9) .
C14 C12 C13 C8 -173.9(5) .
C9 C8 C13 C12 -2.9(8) .
C7 C8 C13 C12 178.6(5) .
N6 N5 C14 N7 -2.2(6) .
Co2 N5 C14 N7 -153.7(4) .
N6 N5 C14 C12 174.0(5) .
Co2 N5 C14 C12 22.5(9) .
C15 N7 C14 N5 3.1(6) .
C15 N7 C14 C12 -173.1(5) .
C13 C12 C14 N5 21.2(9) .
C11 C12 C14 N5 -156.5(5) .
C13 C12 C14 N7 -163.0(5) .
C11 C12 C14 N7 19.3(8) .
N5 N6 C15 N7 1.5(6) .
Co3 N6 C15 N7 155.6(4) .
N5 N6 C15 C16 -174.6(5) .
Co3 N6 C15 C16 -20.5(9) .
C14 N7 C15 N6 -2.7(6) .
C14 N7 C15 C16 173.3(6) .
N6 C15 C16 C17 154.0(6) .
N7 C15 C16 C17 -21.6(9) .
N6 C15 C16 C21 -21.5(9) .
N7 C15 C16 C21 162.9(6) .
C21 C16 C17 C18 2.9(10) .
C15 C16 C17 C18 -172.7(6) .
C16 C17 C18 C19 -0.3(11) .
C17 C18 C19 C20 -1.9(12) .
C18 C19 C20 C21 1.5(11) .
C18 C19 C20 C22 -175.8(7) .
C19 C20 C21 C16 1.1(10) .
C22 C20 C21 C16 178.4(6) .
C17 C16 C21 C20 -3.3(9) .
C15 C16 C21 C20 172.2(6) .
N9 N8 C22 N10 0.4(7) .
Co4 N8 C22 N10 -148.2(5) .
N9 N8 C22 C20 -173.1(6) .
Co4 N8 C22 C20 38.3(10) .
C23 N10 C22 N8 0.4(8) .
C23 N10 C22 C20 174.2(6) .
C19 C20 C22 N8 -153.7(7) .
C21 C20 C22 N8 29.0(10) .
C19 C20 C22 N10 33.1(10) .
C21 C20 C22 N10 -144.1(6) .
N8 N9 C23 N10 1.4(8) .
Co5 N9 C23 N10 -151.6(5) .
N8 N9 C23 C24 176.2(6) .
Co5 N9 C23 C24 23.2(8) .
C22 N10 C23 N9 -1.1(8) .
C22 N10 C23 C24 -175.6(7) .
C28 N11 C24 C25 -0.4(13) .
Co5 N11 C24 C25 171.9(7) .
C28 N11 C24 C23 -178.7(7) .
Co5 N11 C24 C23 -6.3(9) .
N9 C23 C24 N11 -11.1(11) .
N10 C23 C24 N11 163.1(7) .
N9 C23 C24 C25 170.6(7) .
N10 C23 C24 C25 -15.1(12) .
N11 C24 C25 C26 2.7(13) .
C23 C24 C25 C26 -179.2(8) .
C24 C25 C26 C27 -4.4(14) .
C25 C26 C27 C28 4.3(15) .
C24 N11 C28 C27 0.1(14) .
Co5 N11 C28 C27 -170.9(7) .
C26 C27 C28 N11 -2.2(16) .
C33 N12 C29 C30 -1.2(9) .
Co1 N12 C29 C30 160.3(5) 2_556
N12 C29 C30 C31 -0.6(10) .
C29 C30 C31 C32 1.3(11) .
C30 C31 C32 C33 -0.2(11) .
C31 C32 C33 N12 -1.7(10) .
C31 C32 C33 C34 -179.9(6) .
C29 N12 C33 C32 2.4(9) .
Co1 N12 C33 C32 -161.7(5) 2_556
C29 N12 C33 C34 -179.3(5) .
Co1 N12 C33 C34 16.6(6) 2_556
N14 N13 C34 N15 -0.5(7) .
Co1 N13 C34 N15 157.7(4) 2_556
N14 N13 C34 C33 -175.4(5) .
Co1 N13 C34 C33 -17.1(7) 2_556
C35 N15 C34 N13 0.3(7) .
C35 N15 C34 C33 174.9(6) .
C32 C33 C34 N13 178.2(6) .
N12 C33 C34 N13 -0.1(8) .
C32 C33 C34 N15 4.0(11) .
N12 C33 C34 N15 -174.4(6) .
N13 N14 C35 N15 -0.3(7) .
Co8 N14 C35 N15 151.6(4) .
N13 N14 C35 C36 174.8(6) .
Co8 N14 C35 C36 -33.2(10) .
C34 N15 C35 N14 0.0(7) .
C34 N15 C35 C36 -175.3(6) .
N14 C35 C36 C37 142.7(7) .
N15 C35 C36 C37 -42.6(10) .
N14 C35 C36 C41 -37.8(10) .
N15 C35 C36 C41 136.9(7) .
C41 C36 C37 C38 0.4(10) .
C35 C36 C37 C38 179.9(7) .
C36 C37 C38 C39 -2.2(12) .
C37 C38 C39 C40 3.4(12) .
C38 C39 C40 C41 -2.8(11) .
C38 C39 C40 C42 174.8(7) .
C39 C40 C41 C36 1.0(11) .
C42 C40 C41 C36 -176.6(6) .
C37 C36 C41 C40 0.2(10) .
C35 C36 C41 C40 -179.4(6) .
N17 N16 C42 N18 -2.0(7) .
Co7 N16 C42 N18 -155.7(5) .
N17 N16 C42 C40 175.9(5) .
Co7 N16 C42 C40 22.2(9) .
C43 N18 C42 N16 2.3(8) .
C43 N18 C42 C40 -175.5(6) .
C41 C40 C42 N16 30.0(10) .
C39 C40 C42 N16 -147.5(7) .
C41 C40 C42 N18 -152.3(7) .
C39 C40 C42 N18 30.2(11) .
N16 N17 C43 N18 0.6(7) .
Co6 N17 C43 N18 151.0(5) .
N16 N17 C43 C44 -179.6(6) .
Co6 N17 C43 C44 -29.3(10) .
C42 N18 C43 N17 -1.7(8) .
C42 N18 C43 C44 178.5(7) .
N17 C43 C44 C49 -15.4(12) .
N18 C43 C44 C49 164.3(7) .
N17 C43 C44 C45 160.8(7) .
N18 C43 C44 C45 -19.5(12) .
C49 C44 C45 C46 4.5(13) .
C43 C44 C45 C46 -171.9(8) .
C44 C45 C46 C47 -6.7(15) .
C45 C46 C47 C48 4.8(16) .
C46 C47 C48 C49 -0.9(14) .
C46 C47 C48 C50 178.8(8) .
C45 C44 C49 C48 -0.6(13) .
C43 C44 C49 C48 175.6(7) .
C47 C48 C49 C44 -1.3(13) .
C50 C48 C49 C44 179.1(8) .
N20 N19 C50 N21 2.3(8) .
Co5 N19 C50 N21 -141.2(5) .
N20 N19 C50 C48 -176.9(7) .
Co5 N19 C50 C48 39.7(10) .
C51 N21 C50 N19 -2.0(9) .
C51 N21 C50 C48 177.2(7) .
C49 C48 C50 N19 25.9(12) .
C47 C48 C50 N19 -153.7(8) .
C49 C48 C50 N21 -153.2(8) .
C47 C48 C50 N21 27.2(12) .
N19 N20 C51 N21 0.4(8) .
Co4 N20 C51 N21 -158.4(5) .
N19 N20 C51 C52 -179.8(6) .
Co4 N20 C51 C52 21.5(8) .
C50 N21 C51 N20 0.9(9) .
C50 N21 C51 C52 -178.9(8) .
C56 N22 C52 C53 -2.2(12) .
Co4 N22 C52 C53 169.3(7) .
C56 N22 C52 C51 177.5(7) .
Co4 N22 C52 C51 -11.0(8) .
N20 C51 C52 N22 -7.0(10) .
N21 C51 C52 N22 172.8(7) .
N20 C51 C52 C53 172.7(7) .
N21 C51 C52 C53 -7.5(13) .
N22 C52 C53 C54 3.4(14) .
C51 C52 C53 C54 -176.3(8) .
C52 C53 C54 C55 -2.1(14) .
C53 C54 C55 C56 -0.2(14) .
C52 N22 C56 C55 -0.5(12) .
Co4 N22 C56 C55 -170.5(6) .
C54 C55 C56 N22 1.5(14) .
C61 N23 C57 C58 1.4(9) .
Co1 N23 C57 C58 167.0(5) .
N23 C57 C58 C59 -1.9(11) .
C57 C58 C59 C60 -1.0(11) .
C58 C59 C60 C61 4.0(10) .
C59 C60 C61 N23 -4.6(9) .
C59 C60 C61 C62 177.0(6) .
C57 N23 C61 C60 1.9(9) .
Co1 N23 C61 C60 -166.4(5) .
C57 N23 C61 C62 -179.5(5) .
Co1 N23 C61 C62 12.1(6) .
N25 N24 C62 N26 -0.9(7) .
Co1 N24 C62 N26 169.4(4) .
N25 N24 C62 C61 179.7(5) .
Co1 N24 C62 C61 -10.0(7) .
C63 N26 C62 N24 0.4(7) .
C63 N26 C62 C61 179.7(6) .
C60 C61 C62 N24 175.3(6) .
N23 C61 C62 N24 -3.2(8) .
C60 C61 C62 N26 -4.0(10) .
N23 C61 C62 N26 177.5(6) .
C62 N26 C63 N25 0.2(6) .
C62 N26 C63 C64 -178.5(6) .
N24 N25 C63 N26 -0.8(6) .
Co2 N25 C63 N26 -154.5(5) .
N24 N25 C63 C64 178.0(5) .
Co2 N25 C63 C64 24.3(9) .
N26 C63 C64 C65 22.7(9) .
N25 C63 C64 C65 -155.9(6) .
N26 C63 C64 C69 -157.7(6) .
N25 C63 C64 C69 23.7(9) .
C69 C64 C65 C66 1.6(10) .
C63 C64 C65 C66 -178.8(6) .
C64 C65 C66 C67 -2.7(11) .
C65 C66 C67 C68 1.2(11) .
C66 C67 C68 C69 1.4(10) .
C66 C67 C68 C70 -176.1(6) .
C67 C68 C69 C64 -2.5(9) .
C70 C68 C69 C64 175.0(5) .
C65 C64 C69 C68 1.0(9) .
C63 C64 C69 C68 -178.6(6) .
C71 N29 C70 N27 1.4(8) .
C71 N29 C70 C68 175.5(6) .
N28 N27 C70 N29 -1.6(7) .
Co3 N27 C70 N29 162.5(5) .
N28 N27 C70 C68 -176.0(5) .
Co3 N27 C70 C68 -11.8(10) .
C69 C68 C70 N29 159.0(6) .
C67 C68 C70 N29 -23.5(10) .
C69 C68 C70 N27 -27.4(9) .
C67 C68 C70 N27 150.1(6) .
N27 N28 C71 N29 -0.2(8) .
Co4 N28 C71 N29 -167.9(4) .
N27 N28 C71 C72 -179.7(6) .
Co4 N28 C71 C72 12.7(9) .
C70 N29 C71 N28 -0.7(8) .
C70 N29 C71 C72 178.6(8) .
C76 N30 C72 C73 5.1(14) .
Co4 N30 C72 C73 176.9(8) .
C76 N30 C72 C71 -177.4(8) .
Co4 N30 C72 C71 -5.6(9) .
N28 C71 C72 N30 -3.0(11) .
N29 C71 C72 N30 177.7(7) .
N28 C71 C72 C73 174.6(8) .
N29 C71 C72 C73 -4.7(14) .
N30 C72 C73 C74 -3.3(16) .
C71 C72 C73 C74 179.3(9) .
C72 C73 C74 C75 3.1(19) .
C73 C74 C75 C76 -5(2) .
C72 N30 C76 C75 -7.0(16) .
Co4 N30 C76 C75 -177.2(8) .
C74 C75 C76 N30 6.8(19) .
C81 N31 C77 C78 -2.6(10) .
Co5 N31 C77 C78 -177.1(5) .
N31 C77 C78 C79 -1.8(11) .
C77 C78 C79 C80 4.1(11) .
C78 C79 C80 C81 -2.1(10) .
C77 N31 C81 C80 4.6(9) .
Co5 N31 C81 C80 -180.0(5) .
C77 N31 C81 C82 -176.2(6) .
Co5 N31 C81 C82 -0.8(6) .
C79 C80 C81 N31 -2.3(10) .
C79 C80 C81 C82 178.6(6) .
N33 N32 C82 N34 0.4(7) .
Co5 N32 C82 N34 164.8(4) .
N33 N32 C82 C81 -177.0(5) .
Co5 N32 C82 C81 -12.6(8) .
C83 N34 C82 N32 -0.9(7) .
C83 N34 C82 C81 176.1(6) .
N31 C81 C82 N32 7.8(8) .
C80 C81 C82 N32 -173.0(6) .
N31 C81 C82 N34 -169.1(6) .
C80 C81 C82 N34 10.1(10) .
N32 N33 C83 N34 -0.9(7) .
Co6 N33 C83 N34 170.4(5) .
N32 N33 C83 C84 -179.4(5) .
Co6 N33 C83 C84 -8.1(12) .
C82 N34 C83 N33 1.1(7) .
C82 N34 C83 C84 179.6(6) .
N33 C83 C84 C85 176.3(6) .
N34 C83 C84 C85 -2.0(9) .
N33 C83 C84 C89 -4.4(10) .
N34 C83 C84 C89 177.3(6) .
C89 C84 C85 C86 3.0(10) .
C83 C84 C85 C86 -177.7(6) .
C84 C85 C86 C87 -2.3(12) .
C85 C86 C87 C88 1.7(12) .
C86 C87 C88 C89 -1.7(10) .
C86 C87 C88 C90 178.9(7) .
C85 C84 C89 C88 -3.3(10) .
C83 C84 C89 C88 177.5(6) .
C87 C88 C89 C84 2.6(10) .
C90 C88 C89 C84 -178.1(6) .
C91 N37 C90 N35 -0.8(7) .
C91 N37 C90 C88 179.9(6) .
N36 N35 C90 N37 0.6(7) .
Co7 N35 C90 N37 -168.4(5) .
N36 N35 C90 C88 179.9(5) .
Co7 N35 C90 C88 10.9(11) .
C87 C88 C90 N37 3.1(9) .
C89 C88 C90 N37 -176.2(6) .
C87 C88 C90 N35 -176.1(6) .
C89 C88 C90 N35 4.6(9) .
N35 N36 C91 N37 -0.4(7) .
Co8 N36 C91 N37 -173.3(4) .
N35 N36 C91 C92 179.6(6) .
Co8 N36 C91 C92 6.7(9) .
C90 N37 C91 N36 0.7(7) .
C90 N37 C91 C92 -179.2(7) .
C96 N38 C92 C93 -4.6(12) .
Co8 N38 C92 C93 176.8(7) .
C96 N38 C92 C91 178.5(7) .
Co8 N38 C92 C91 -0.2(9) .
N36 C91 C92 N38 -3.7(10) .
N37 C91 C92 N38 176.2(7) .
N36 C91 C92 C93 179.3(8) .
N37 C91 C92 C93 -0.7(14) .
N38 C92 C93 C94 5.7(16) .
C91 C92 C93 C94 -177.5(10) .
C92 C93 C94 C95 -5.4(18) .
C93 C94 C95 C96 4.3(18) .
C94 C95 C96 N38 -3.6(17) .
C92 N38 C96 C95 3.6(14) .
Co8 N38 C96 C95 -178.0(8) .

loop_
_platon_squeeze_void_nr
_platon_squeeze_void_average_x
_platon_squeeze_void_average_y
_platon_squeeze_void_average_z
_platon_squeeze_void_volume
_platon_squeeze_void_count_electrons
_platon_squeeze_void_content
1 0.000 0.518 -0.002 5523 1735 ' '
2 0.500 0.983 0.001 5523 1735 ' '
